data_4133601
loop_
_publ_author_name
'Salom\'o, Ernest'
'Gallen, Albert'
'Sciortino, Giuseppe'
'Ujaque, Gregori'
'Grabulosa, Arnald'
'Lled\'os, Agust\'i'
'Riera, Antoni'
'Verdaguer, Xavier'

_publ_section_title
;
 Direct Asymmetric Hydrogenation of N-Methyl and N-Alkyl Imines with an
 Ir(III)H Catalyst.
;
_journal_issue 49
_journal_name_full 'Journal of the American Chemical Society'
_journal_page_first 16967
_journal_page_last 16970
_journal_paper_doi 10.1021/jacs.8b11547
_journal_volume 140
_journal_year 2018
_chemical_absolute_configuration ad
_chemical_formula_sum 'C64 H65 B F24 Ir N3 O P2'
_chemical_formula_weight 1613.14
_space_group_crystal_system triclinic
_space_group_IT_number 1
_space_group_name_Hall 'P 1'
_space_group_name_H-M_alt 'P 1'
_atom_sites_solution_hydrogens mixed
_audit_creation_method SHELXL-2018/3
_cell_angle_alpha 76.3410(8)
_cell_angle_beta 78.4708(9)
_cell_angle_gamma 62.6282(10)
_cell_formula_units_Z 2
_cell_length_a 13.14495(15)
_cell_length_b 13.47863(12)
_cell_length_c 22.0101(2)
_cell_measurement_reflns_used 183515
_cell_measurement_temperature 100(2)
_cell_measurement_theta_max 34.2830
_cell_measurement_theta_min 1.7510
_cell_volume 3346.23(7)
_computing_cell_refinement 'CrysAlisPro 1.171.39.46 (Rigaku OD, 2018)'
_computing_data_collection 'CrysAlisPro 1.171.39.46 (Rigaku OD, 2018)'
_computing_data_reduction 'CrysAlisPro 1.171.39.46 (Rigaku OD, 2018)'
_computing_molecular_graphics 'SHELXL-2018/3 (Sheldrick, 2018)'
_computing_publication_material 'SHELXL-2018/3 (Sheldrick, 2018)'
_computing_structure_refinement 'SHELXL-2018/3 (Sheldrick, 2018)'
_computing_structure_solution Sir2014
_diffrn_ambient_temperature 100(2)
_diffrn_detector_area_resol_mean 5.8140
_diffrn_detector_type 'PILATUS 200K'
_diffrn_measured_fraction_theta_full 1.000
_diffrn_measured_fraction_theta_max 0.969
_diffrn_measurement_device_type '1/4chi goniometer'
_diffrn_measurement_method
;
 Fullsphere data collection, phi and omega scans
;
_diffrn_radiation_monochromator 'Confocal Max Flux optic'
_diffrn_radiation_type MoK\a
_diffrn_radiation_wavelength 0.71075
_diffrn_reflns_av_unetI/netI 0.0233
_diffrn_reflns_Laue_measured_fraction_full 1.000
_diffrn_reflns_Laue_measured_fraction_max 0.969
_diffrn_reflns_limit_h_max 20
_diffrn_reflns_limit_h_min -20
_diffrn_reflns_limit_k_max 21
_diffrn_reflns_limit_k_min -21
_diffrn_reflns_limit_l_max 34
_diffrn_reflns_limit_l_min -35
_diffrn_reflns_number 83414
_diffrn_reflns_point_group_measured_fraction_full 1.000
_diffrn_reflns_point_group_measured_fraction_max 0.957
_diffrn_reflns_theta_full 25.242
_diffrn_reflns_theta_max 34.747
_diffrn_reflns_theta_min 1.725
_diffrn_source 'Microfocus rotating anode X-ray tube'
_diffrn_source_current 24
_diffrn_source_power 50
_diffrn_source_size '0.2 mm x 0.2 mm fine focus'
_diffrn_source_type 'Rigaku MicroMax-007HF'
_exptl_absorpt_coefficient_mu 2.153
_exptl_absorpt_correction_T_max 1.00000
_exptl_absorpt_correction_T_min 0.44352
_exptl_absorpt_correction_type multi-scan
_exptl_crystal_colour colourless
_exptl_crystal_density_diffrn 1.601
_exptl_crystal_description block
_exptl_crystal_F_000 1612
_exptl_crystal_size_max 0.2
_exptl_crystal_size_mid 0.2
_exptl_crystal_size_min 0.15
_refine_diff_density_max 4.850
_refine_diff_density_min -5.292
_refine_diff_density_rms 0.185
_refine_ls_abs_structure_details
;
 Classical Flack method preferred over Parsons because s.u. lower.
;
_refine_ls_abs_structure_Flack 0.0215(16)
_refine_ls_extinction_method none
_refine_ls_goodness_of_fit_ref 1.092
_refine_ls_hydrogen_treatment constr
_refine_ls_matrix_type full
_refine_ls_number_parameters 1838
_refine_ls_number_reflns 83414
_refine_ls_number_restraints 260
_refine_ls_restrained_S_all 1.091
_refine_ls_R_factor_all 0.0741
_refine_ls_R_factor_gt 0.0540
_refine_ls_shift/su_max 0.001
_refine_ls_shift/su_mean 0.000
_refine_ls_structure_factor_coef Fsqd
_refine_ls_weighting_details 'w=1/[\s^2^(Fo^2^)+(0.1168P)^2^+4.4404P] where P=(Fo^2^+2Fc^2^)/3'
_refine_ls_weighting_scheme calc
_refine_ls_wR_factor_gt 0.1650
_refine_ls_wR_factor_ref 0.1878
_reflns_Friedel_coverage 0.974
_reflns_Friedel_fraction_full 0.999
_reflns_Friedel_fraction_max 0.944
_reflns_number_gt 65175
_reflns_number_total 83414
_reflns_threshold_expression 'I > 2\s(I)'
_cod_data_source_file ja8b11547_si_002.cif
_cod_data_source_block AGO158_twin1_hklf5
_cod_original_cell_volume 3346.24(7)
_cod_database_code 4133601
_shelx_shelxl_version_number 2018/3
_shelx_space_group_comment
;
The symmetry employed for this shelxl refinement is uniquely defined
by the following loop, which should always be used as a source of
symmetry information in preference to the above space-group names.
They are only intended as comments.
;
_shelx_estimated_absorpt_t_min 0.673
_shelx_estimated_absorpt_t_max 0.738

loop_
_space_group_symop_operation_xyz
'x, y, z'

loop_
_atom_site_label
_atom_site_type_symbol
_atom_site_fract_x
_atom_site_fract_y
_atom_site_fract_z
_atom_site_U_iso_or_equiv
_atom_site_adp_type
_atom_site_occupancy
_atom_site_site_symmetry_order
_atom_site_calc_flag
_atom_site_refinement_flags_posn
_atom_site_refinement_flags_adp
_atom_site_refinement_flags_occupancy
_atom_site_disorder_assembly
_atom_site_disorder_group
Ir1A Ir -0.18524(2) 0.10261(2) 0.14242(2) 0.01976(7) Uani 1 1 d . . . . .
H1AI H -0.274954 0.115091 0.107685 0.030 Uiso 1 1 d R U . . .
C1A C 0.0150(9) -0.1707(8) 0.0870(5) 0.0299(16) Uani 1 1 d . . . . .
C2A C -0.0445(10) -0.2412(8) 0.1293(6) 0.038(2) Uani 1 1 d . . . . .
H2AA H -0.110495 -0.230414 0.109856 0.058 Uiso 1 1 calc R U . . .
H2AB H -0.071214 -0.216702 0.170483 0.058 Uiso 1 1 calc R U . . .
H2AC H 0.010205 -0.321499 0.134656 0.058 Uiso 1 1 calc R U . . .
C3A C 0.1117(9) -0.1787(9) 0.1202(6) 0.038(2) Uani 1 1 d . . . . .
H3AA H 0.150089 -0.134255 0.092941 0.056 Uiso 1 1 calc R U . . .
H3AB H 0.167846 -0.258020 0.129159 0.056 Uiso 1 1 calc R U . . .
H3AC H 0.078705 -0.148743 0.159729 0.056 Uiso 1 1 calc R U . . .
C4A C 0.0669(10) -0.2186(9) 0.0253(5) 0.036(2) Uani 1 1 d . . . . .
H4AA H 0.105000 -0.174288 -0.002360 0.054 Uiso 1 1 calc R U . . .
H4AB H 0.005418 -0.214332 0.004376 0.054 Uiso 1 1 calc R U . . .
H4AC H 0.123278 -0.297846 0.034487 0.054 Uiso 1 1 calc R U . . .
C5A C -0.1823(9) -0.0180(9) 0.0208(5) 0.0311(17) Uani 1 1 d . . . . .
H5AA H -0.137513 -0.055661 -0.015185 0.047 Uiso 1 1 calc R U . . .
H5AB H -0.235891 0.060012 0.005689 0.047 Uiso 1 1 calc R U . . .
H5AC H -0.225816 -0.059059 0.046066 0.047 Uiso 1 1 calc R U . . .
C6A C 0.0400(7) 0.1067(7) 0.0309(4) 0.0246(13) Uani 1 1 d . . . . .
H6A H 0.069572 0.071230 0.072922 0.030 Uiso 1 1 calc R U . . .
C7A C 0.1412(8) 0.1154(9) -0.0160(5) 0.0308(16) Uani 1 1 d . . . . .
H7A H 0.155669 0.176400 -0.006385 0.037 Uiso 1 1 calc R U . . .
C8A C 0.2508(9) 0.0046(10) -0.0067(6) 0.039(2) Uani 1 1 d . . . . .
H8AA H 0.314622 0.011920 -0.036068 0.059 Uiso 1 1 calc R U . . .
H8AB H 0.238422 -0.057368 -0.014714 0.059 Uiso 1 1 calc R U . . .
H8AC H 0.269482 -0.011691 0.036530 0.059 Uiso 1 1 calc R U . . .
C9A C 0.1149(10) 0.1477(10) -0.0848(5) 0.038(2) Uani 1 1 d . . . . .
H9AA H 0.171567 0.171963 -0.111255 0.056 Uiso 1 1 calc R U . . .
H9AB H 0.037478 0.209785 -0.088322 0.056 Uiso 1 1 calc R U . . .
H9AC H 0.119040 0.081956 -0.098777 0.056 Uiso 1 1 calc R U . . .
C10A C -0.0599(8) 0.2201(7) 0.0381(4) 0.0244(13) Uani 1 1 d . . . . .
C11A C -0.1583(9) 0.4086(8) 0.0199(6) 0.036(2) Uani 1 1 d . . . . .
H11A H -0.194096 0.462236 -0.017420 0.044 Uiso 1 1 calc R U . . .
H11B H -0.141644 0.449347 0.045727 0.044 Uiso 1 1 calc R U . . .
C12A C -0.2372(9) 0.3550(8) 0.0584(5) 0.0283(16) Uani 1 1 d . . . . .
H12A H -0.272079 0.388281 0.097854 0.034 Uiso 1 1 calc R U . . .
C13A C -0.3325(10) 0.3667(9) 0.0236(5) 0.0347(19) Uani 1 1 d . . . . .
H13A H -0.372128 0.321888 0.051514 0.042 Uiso 1 1 calc R U . . .
C14A C -0.4226(12) 0.4907(11) 0.0121(7) 0.051(3) Uani 1 1 d . . . . .
H14A H -0.487397 0.495411 -0.005908 0.076 Uiso 1 1 calc R U . . .
H14B H -0.387544 0.536371 -0.017113 0.076 Uiso 1 1 calc R U . . .
H14C H -0.450432 0.519540 0.052094 0.076 Uiso 1 1 calc R U . . .
C15A C -0.2861(13) 0.3187(12) -0.0374(6) 0.047(3) Uani 1 1 d . . . . .
H15A H -0.350336 0.327563 -0.057788 0.070 Uiso 1 1 calc R U . . .
H15B H -0.233454 0.238080 -0.028313 0.070 Uiso 1 1 calc R U . . .
H15C H -0.244697 0.359426 -0.065516 0.070 Uiso 1 1 calc R U . . .
C16A C -0.2000(7) -0.0257(7) 0.2074(4) 0.0228(13) Uani 1 1 d . . . . .
C17A C -0.2768(8) -0.0733(8) 0.2108(4) 0.0271(14) Uani 1 1 d . . . . .
H17A H -0.330279 -0.043519 0.180517 0.032 Uiso 1 1 calc R U . . .
C18A C -0.2760(9) -0.1631(8) 0.2578(5) 0.0320(17) Uani 1 1 d . . . . .
H18A H -0.328245 -0.194283 0.258967 0.038 Uiso 1 1 calc R U . . .
C19A C -0.1990(10) -0.2078(9) 0.3032(5) 0.0357(19) Uani 1 1 d . . . . .
H19A H -0.198555 -0.269264 0.335102 0.043 Uiso 1 1 calc R U . . .
C20A C -0.1236(10) -0.1621(9) 0.3015(5) 0.0332(18) Uani 1 1 d . . . . .
H20A H -0.071263 -0.192189 0.332525 0.040 Uiso 1 1 calc R U . . .
C21A C -0.1234(8) -0.0714(7) 0.2543(4) 0.0270(15) Uani 1 1 d . . . . .
C22A C -0.0454(8) -0.0203(8) 0.2501(4) 0.0260(14) Uani 1 1 d . . . . .
C23A C 0.0311(10) -0.0537(10) 0.3012(5) 0.037(2) Uani 1 1 d . . . . .
H23A H 0.062966 0.001171 0.295968 0.056 Uiso 1 1 calc R U . . .
H23B H 0.094161 -0.129247 0.298523 0.056 Uiso 1 1 calc R U . . .
H23C H -0.014099 -0.054685 0.342384 0.056 Uiso 1 1 calc R U . . .
C24A C 0.0262(7) 0.1112(8) 0.1891(4) 0.0249(14) Uani 1 1 d . . . . .
C25A C 0.1450(8) 0.0466(9) 0.1821(5) 0.0319(17) Uani 1 1 d . . . . .
H25A H 0.176352 -0.033719 0.188862 0.038 Uiso 1 1 calc R U . . .
C26A C 0.2181(9) 0.1005(11) 0.1650(5) 0.038(2) Uani 1 1 d . . . . .
H26A H 0.299243 0.056458 0.160397 0.045 Uiso 1 1 calc R U . . .
C27A C 0.1726(11) 0.2183(12) 0.1547(6) 0.042(2) Uani 1 1 d . . . . .
H27A H 0.222328 0.254649 0.142458 0.050 Uiso 1 1 calc R U . . .
C28A C 0.0539(11) 0.2824(10) 0.1624(6) 0.040(2) Uani 1 1 d . . . . .
H28A H 0.022397 0.362657 0.156481 0.049 Uiso 1 1 calc R U . . .
C29A C -0.0175(10) 0.2298(9) 0.1786(5) 0.0326(17) Uani 1 1 d . . . . .
H29A H -0.098518 0.274547 0.182753 0.039 Uiso 1 1 calc R U . . .
C30A C -0.2785(11) 0.1990(10) 0.2869(6) 0.039(2) Uani 1 1 d . U . . .
H30A H -0.343343 0.245865 0.314007 0.059 Uiso 1 1 calc R U . . .
H30B H -0.216442 0.222749 0.280565 0.059 Uiso 1 1 calc R U . . .
H30C H -0.250255 0.119343 0.306870 0.059 Uiso 1 1 calc R U . . .
C31A C -0.3986(9) 0.3701(8) 0.1939(5) 0.0322(17) Uani 1 1 d . . . . .
H31A H -0.457698 0.398919 0.228518 0.048 Uiso 1 1 calc R U . . .
H31B H -0.434907 0.393181 0.154958 0.048 Uiso 1 1 calc R U . . .
H31C H -0.342422 0.401079 0.188767 0.048 Uiso 1 1 calc R U . . .
C32A C -0.4512(9) 0.1864(9) 0.2330(5) 0.036(2) Uani 1 1 d . . . . .
H32A H -0.508680 0.239467 0.259977 0.054 Uiso 1 1 calc R U . . .
H32B H -0.428181 0.108656 0.255639 0.054 Uiso 1 1 calc R U . . .
H32C H -0.484329 0.195107 0.194836 0.054 Uiso 1 1 calc R U . . .
N1A N -0.0010(7) 0.0333(6) 0.0144(3) 0.0257(12) Uani 1 1 d . . . . .
H1A H 0.018069 0.015027 -0.023459 0.031 Uiso 1 1 calc R U . . .
N2A N -0.1540(6) 0.2345(6) 0.0744(3) 0.0236(12) Uani 1 1 d . . . . .
N3A N -0.0496(6) 0.0583(6) 0.2011(3) 0.0227(11) Uani 1 1 d . . . . .
P1A P -0.08569(19) -0.01688(18) 0.06861(10) 0.0223(3) Uani 1 1 d . . . . .
P2A P -0.3257(2) 0.21601(19) 0.21152(10) 0.0253(4) Uani 1 1 d . . . . .
O1A O -0.0540(7) 0.3129(6) 0.0013(3) 0.0318(13) Uani 1 1 d . . . . .
Ir1B Ir 0.35197(2) 0.63331(2) 0.66573(2) 0.02127(7) Uani 1 1 d . . . . .
H1BI H 0.343600 0.651067 0.730921 0.032 Uiso 1 1 d R U . A .
C1B C 0.5417(9) 0.7778(8) 0.5970(5) 0.0300(16) Uani 1 1 d . . . . .
C2B C 0.5380(11) 0.7607(11) 0.5315(5) 0.040(2) Uani 1 1 d . . . . .
H2BA H 0.597438 0.685676 0.524096 0.060 Uiso 1 1 calc R U . . .
H2BB H 0.552058 0.819081 0.499906 0.060 Uiso 1 1 calc R U . . .
H2BC H 0.462055 0.766458 0.528404 0.060 Uiso 1 1 calc R U . . .
C3B C 0.4503(11) 0.8964(9) 0.6086(7) 0.044(3) Uani 1 1 d . . . . .
H3BA H 0.445190 0.902645 0.652724 0.066 Uiso 1 1 calc R U . . .
H3BB H 0.375347 0.908174 0.599254 0.066 Uiso 1 1 calc R U . . .
H3BC H 0.472113 0.953973 0.581355 0.066 Uiso 1 1 calc R U . . .
C4B C 0.6613(10) 0.7676(11) 0.6022(6) 0.040(2) Uani 1 1 d . . . . .
H4BA H 0.660668 0.787291 0.642459 0.060 Uiso 1 1 calc R U . . .
H4BB H 0.680022 0.819396 0.567640 0.060 Uiso 1 1 calc R U . . .
H4BC H 0.719203 0.689639 0.599979 0.060 Uiso 1 1 calc R U . . .
C5B C 0.5397(9) 0.6833(9) 0.7288(5) 0.0312(17) Uani 1 1 d . . . . .
H5BA H 0.616534 0.680439 0.724905 0.047 Uiso 1 1 calc R U . . .
H5BB H 0.534061 0.623277 0.762453 0.047 Uiso 1 1 calc R U . . .
H5BC H 0.481388 0.757201 0.738682 0.047 Uiso 1 1 calc R U . . .
C6B C 0.6322(8) 0.4609(8) 0.6108(5) 0.0304(16) Uani 1 1 d . . . . .
H6B H 0.586599 0.502440 0.573988 0.036 Uiso 1 1 calc R U . . .
C7B C 0.7539(9) 0.3805(10) 0.5852(6) 0.040(2) Uani 1 1 d . . . . .
H7B H 0.747686 0.316747 0.572999 0.048 Uiso 1 1 calc R U . . .
C8B C 0.7963(12) 0.4428(13) 0.5259(7) 0.052(3) Uani 1 1 d . . . . .
H8BA H 0.875901 0.393557 0.511773 0.078 Uiso 1 1 calc R U . . .
H8BB H 0.793058 0.511895 0.535145 0.078 Uiso 1 1 calc R U . . .
H8BC H 0.747105 0.462877 0.492647 0.078 Uiso 1 1 calc R U . . .
C9B C 0.8397(10) 0.3293(11) 0.6341(8) 0.052(3) Uani 1 1 d . . . . .
H9BA H 0.910226 0.267886 0.618729 0.078 Uiso 1 1 calc R U . . .
H9BB H 0.805896 0.299344 0.673531 0.078 Uiso 1 1 calc R U . . .
H9BC H 0.858225 0.387924 0.641372 0.078 Uiso 1 1 calc R U . . .
C10B C 0.5677(8) 0.4020(8) 0.6563(5) 0.0302(16) Uani 1 1 d . . . . .
C11B C 0.5392(11) 0.2538(9) 0.7139(7) 0.044(3) Uani 1 1 d . . . . .
H11C H 0.574723 0.198972 0.750984 0.053 Uiso 1 1 calc R U . . .
H11D H 0.508932 0.218718 0.691705 0.053 Uiso 1 1 calc R U . . .
C12B C 0.4437(10) 0.3637(8) 0.7334(5) 0.0323(18) Uani 1 1 d . . . . .
H12B H 0.366812 0.368622 0.729954 0.039 Uiso 1 1 calc R U . . .
C13B C 0.4466(11) 0.3823(9) 0.7988(5) 0.037(2) Uani 1 1 d . . . . .
H13B H 0.387950 0.461252 0.803104 0.044 Uiso 1 1 calc R U . . .
C14B C 0.4099(15) 0.3017(12) 0.8500(7) 0.053(3) Uani 1 1 d . . . . .
H14D H 0.412043 0.314762 0.891576 0.080 Uiso 1 1 calc R U . . .
H14E H 0.462790 0.223048 0.845576 0.080 Uiso 1 1 calc R U . . .
H14F H 0.331438 0.315921 0.845447 0.080 Uiso 1 1 calc R U . . .
C15B C 0.5624(15) 0.3729(13) 0.8091(7) 0.054(3) Uani 1 1 d . . . . .
H15D H 0.557213 0.389650 0.850851 0.081 Uiso 1 1 calc R U . . .
H15E H 0.582232 0.427192 0.776940 0.081 Uiso 1 1 calc R U . . .
H15F H 0.622039 0.295921 0.805969 0.081 Uiso 1 1 calc R U . . .
C16B C 0.2496(7) 0.8002(7) 0.6431(4) 0.0233(13) Uani 1 1 d . . . . .
C17B C 0.2055(8) 0.8842(8) 0.6811(4) 0.0272(14) Uani 1 1 d . . . . .
H17B H 0.223167 0.863427 0.723359 0.033 Uiso 1 1 calc R U . . .
C18B C 0.1365(9) 0.9972(8) 0.6587(5) 0.0330(17) Uani 1 1 d . . . . .
H18B H 0.107828 1.051920 0.685713 0.040 Uiso 1 1 calc R U . . .
C19B C 0.1092(10) 1.0305(10) 0.5965(6) 0.040(2) Uani 1 1 d . . . . .
H19B H 0.062807 1.107668 0.581041 0.048 Uiso 1 1 calc R U . . .
C20B C 0.1504(10) 0.9501(10) 0.5582(5) 0.038(2) Uani 1 1 d . . . . .
H20B H 0.131866 0.972001 0.515996 0.046 Uiso 1 1 calc R U . . .
C21B C 0.2194(8) 0.8363(8) 0.5806(4) 0.0287(16) Uani 1 1 d . . . . .
C22B C 0.2640(8) 0.7493(8) 0.5412(4) 0.0311(17) Uani 1 1 d D . . . .
C23B C 0.2259(11) 0.7772(13) 0.4767(5) 0.044(3) Uani 1 1 d . . . . .
H23D H 0.250838 0.706923 0.460440 0.067 Uiso 1 1 calc R U . . .
H23E H 0.260347 0.824328 0.448475 0.067 Uiso 1 1 calc R U . . .
H23F H 0.141769 0.818434 0.479247 0.067 Uiso 1 1 calc R U . . .
N3B N 0.3298(16) 0.6447(10) 0.5665(7) 0.0233(16) Uani 0.5 1 d D U P A 1
C24B C 0.3920(19) 0.5484(16) 0.5356(9) 0.028(4) Uani 0.5 1 d D U P A 1
C25B C 0.3857(18) 0.4479(16) 0.5595(10) 0.030(4) Uani 0.5 1 d D U P A 1
H25B H 0.335942 0.442682 0.596667 0.036 Uiso 0.5 1 calc R U P A 1
C26B C 0.4504(19) 0.3536(17) 0.5306(12) 0.037(4) Uani 0.5 1 d D U P A 1
H26B H 0.448091 0.283332 0.549014 0.044 Uiso 0.5 1 calc R U P A 1
C27B C 0.5185(19) 0.3619(19) 0.4748(11) 0.039(4) Uani 0.5 1 d D U P A 1
H27B H 0.560681 0.298019 0.454033 0.046 Uiso 0.5 1 calc R U P A 1
C28B C 0.5253(19) 0.462(2) 0.4492(11) 0.038(4) Uani 0.5 1 d D U P A 1
H28B H 0.574505 0.466159 0.411618 0.046 Uiso 0.5 1 calc R U P A 1
C29B C 0.4611(19) 0.5591(19) 0.4775(9) 0.032(4) Uani 0.5 1 d D U P A 1
H29B H 0.463271 0.629347 0.458829 0.038 Uiso 0.5 1 calc R U P A 1
N3B' N 0.3386(15) 0.6520(10) 0.5665(7) 0.0233(16) Uani 0.5 1 d D U P A 2
C24' C 0.3888(17) 0.5675(15) 0.5269(8) 0.025(3) Uani 0.5 1 d D U P A 2
C25' C 0.3859(19) 0.4646(16) 0.5469(11) 0.032(4) Uani 0.5 1 d D U P A 2
H25' H 0.341020 0.453272 0.585140 0.038 Uiso 0.5 1 calc R U P A 2
C26' C 0.4470(18) 0.3766(18) 0.5129(11) 0.036(4) Uani 0.5 1 d D U P A 2
H26' H 0.441193 0.306895 0.526659 0.043 Uiso 0.5 1 calc R U P A 2
C27' C 0.5164(19) 0.3909(19) 0.4587(11) 0.037(4) Uani 0.5 1 d D U P A 2
H27' H 0.561312 0.329656 0.436179 0.045 Uiso 0.5 1 calc R U P A 2
C28' C 0.5204(17) 0.4935(19) 0.4372(9) 0.032(3) Uani 0.5 1 d D U P A 2
H28' H 0.565763 0.503114 0.398895 0.039 Uiso 0.5 1 calc R U P A 2
C29' C 0.4592(18) 0.5843(18) 0.4705(9) 0.030(4) Uani 0.5 1 d D U P A 2
H29' H 0.464270 0.654301 0.456216 0.036 Uiso 0.5 1 calc R U P A 2
C30B C 0.1603(11) 0.4959(11) 0.7343(7) 0.046(3) Uani 1 1 d . . . . .
H30D H 0.078544 0.513231 0.745217 0.069 Uiso 1 1 calc R U . . .
H30E H 0.200246 0.461100 0.772391 0.069 Uiso 1 1 calc R U . . .
H30F H 0.194390 0.443271 0.704039 0.069 Uiso 1 1 calc R U . . .
C31B C 0.0770(11) 0.6806(15) 0.6396(7) 0.051(3) Uani 1 1 d . . . . .
H31D H 0.006215 0.672460 0.657591 0.076 Uiso 1 1 calc R U . . .
H31E H 0.113722 0.637727 0.604742 0.076 Uiso 1 1 calc R U . . .
H31F H 0.058264 0.760766 0.624097 0.076 Uiso 1 1 calc R U . . .
C32B C 0.0895(10) 0.7117(11) 0.7606(6) 0.040(2) Uani 1 1 d . . . . .
H32D H 0.014529 0.709328 0.770549 0.060 Uiso 1 1 calc R U . . .
H32E H 0.078163 0.790177 0.745529 0.060 Uiso 1 1 calc R U . . .
H32F H 0.130021 0.681432 0.798425 0.060 Uiso 1 1 calc R U . . .
N1B N 0.6367(7) 0.5459(7) 0.6400(4) 0.0276(13) Uani 1 1 d . . . . .
H1B H 0.702933 0.535805 0.649754 0.033 Uiso 1 1 calc R U . . .
N2B N 0.4673(6) 0.4519(6) 0.6836(4) 0.0254(12) Uani 1 1 d . . . . .
P1B P 0.51566(19) 0.66311(18) 0.65498(10) 0.0226(3) Uani 1 1 d . . . . .
P2B P 0.1749(2) 0.6263(2) 0.69968(12) 0.0283(4) Uani 1 1 d . . . . .
O1B O 0.6222(7) 0.2886(6) 0.6721(5) 0.0419(18) Uani 1 1 d . . . . .
B1C B 0.1960(8) 0.3421(8) 0.3653(4) 0.0232(15) Uani 1 1 d . . . . .
C1C C 0.2379(7) 0.4223(7) 0.3086(4) 0.0227(13) Uani 1 1 d . . . . .
C2C C 0.2762(7) 0.4989(7) 0.3191(4) 0.0243(13) Uani 1 1 d . . . . .
H2C H 0.276903 0.505114 0.361087 0.029 Uiso 1 1 calc R U . . .
C3C C 0.3127(7) 0.5650(7) 0.2699(4) 0.0249(13) Uani 1 1 d . . . . .
C4C C 0.3172(8) 0.5563(7) 0.2075(4) 0.0259(14) Uani 1 1 d . . . . .
H4C H 0.342767 0.601353 0.174031 0.031 Uiso 1 1 calc R U . . .
C5C C 0.2831(7) 0.4798(7) 0.1958(4) 0.0245(13) Uani 1 1 d . . . . .
C6C C 0.2439(7) 0.4150(7) 0.2453(4) 0.0245(13) Uani 1 1 d . . . . .
H6C H 0.220367 0.363964 0.235678 0.029 Uiso 1 1 calc R U . . .
C7C C 0.3530(9) 0.6448(8) 0.2834(5) 0.0308(16) Uani 1 1 d . . . . .
C8C C 0.2885(8) 0.4644(8) 0.1297(4) 0.0287(15) Uani 1 1 d . . . . .
C9C C 0.0774(8) 0.3402(7) 0.3539(4) 0.0241(14) Uani 1 1 d . . . . .
C10C C -0.0011(9) 0.4219(9) 0.3129(5) 0.0257(17) Uani 1 1 d . . . . .
H10C H 0.017926 0.478356 0.285561 0.031 Uiso 1 1 calc R U . . .
C11C C -0.1070(8) 0.4222(7) 0.3112(4) 0.0269(15) Uani 1 1 d . . . . .
C12C C -0.1393(8) 0.3423(8) 0.3503(4) 0.0286(15) Uani 1 1 d . . . . .
H12C H -0.211909 0.343864 0.349295 0.034 Uiso 1 1 calc R U . . .
C13C C -0.0619(8) 0.2598(8) 0.3910(4) 0.0265(14) Uani 1 1 d . . . . .
C14C C 0.0445(8) 0.2589(8) 0.3925(4) 0.0251(14) Uani 1 1 d . . . . .
H14G H 0.096120 0.201132 0.420524 0.030 Uiso 1 1 calc R U . . .
C15C C -0.1911(9) 0.5123(8) 0.2676(5) 0.0340(19) Uani 1 1 d . . . . .
C16C C -0.0911(10) 0.1707(10) 0.4343(5) 0.0357(19) Uani 1 1 d . . . . .
C17C C 0.3029(8) 0.2146(7) 0.3705(4) 0.0254(14) Uani 1 1 d . . . . .
C18C C 0.3070(8) 0.1283(7) 0.3429(4) 0.0259(14) Uani 1 1 d . . . . .
H18C H 0.244774 0.144049 0.320766 0.031 Uiso 1 1 calc R U . . .
C19C C 0.3989(8) 0.0209(8) 0.3469(5) 0.0283(15) Uani 1 1 d . . . . .
C20C C 0.4937(8) -0.0068(7) 0.3783(5) 0.0284(15) Uani 1 1 d . . . . .
H20C H 0.556324 -0.080146 0.381087 0.034 Uiso 1 1 calc R U . . .
C21C C 0.4922(8) 0.0779(8) 0.4053(5) 0.0281(15) Uani 1 1 d . . . . .
C22C C 0.4007(8) 0.1853(7) 0.4011(5) 0.0276(15) Uani 1 1 d . . . . .
H22C H 0.403651 0.241032 0.419277 0.033 Uiso 1 1 calc R U . . .
C23C C 0.3983(10) -0.0666(9) 0.3159(6) 0.0355(19) Uani 1 1 d . . . . .
C24C C 0.5888(9) 0.0526(8) 0.4415(5) 0.0319(18) Uani 1 1 d . . . . .
C25C C 0.1575(7) 0.3927(8) 0.4313(4) 0.0253(14) Uani 1 1 d . . . . .
C26C C 0.0817(8) 0.5075(8) 0.4314(4) 0.0251(14) Uani 1 1 d . . . . .
H26C H 0.060712 0.555770 0.392384 0.030 Uiso 1 1 calc R U . . .
C27C C 0.0359(8) 0.5532(8) 0.4867(4) 0.0274(15) Uani 1 1 d . . . . .
C28C C 0.0630(9) 0.4856(9) 0.5448(4) 0.0315(17) Uani 1 1 d . . . . .
H28C H 0.031312 0.516064 0.582711 0.038 Uiso 1 1 calc R U . . .
C29C C 0.1384(9) 0.3716(9) 0.5455(4) 0.0312(17) Uani 1 1 d . . . . .
C30C C 0.1843(10) 0.3256(10) 0.4907(5) 0.0283(19) Uani 1 1 d . . . . .
H30G H 0.234903 0.247250 0.493225 0.034 Uiso 1 1 calc R U . . .
C31C C -0.0449(9) 0.6768(10) 0.4817(5) 0.0330(18) Uani 1 1 d . . . . .
C32C C 0.1724(11) 0.2978(11) 0.6075(5) 0.039(2) Uani 1 1 d . . . . .
F1C F 0.4670(7) 0.5993(7) 0.2836(5) 0.052(2) Uani 1 1 d . . . . .
F2C F 0.3057(8) 0.6792(7) 0.3386(3) 0.0452(17) Uani 1 1 d . . . . .
F3C F 0.3256(8) 0.7391(6) 0.2399(4) 0.0457(17) Uani 1 1 d . . . . .
F4C F 0.3139(7) 0.5403(6) 0.0870(3) 0.0414(15) Uani 1 1 d . . . . .
F5C F 0.3687(7) 0.3616(6) 0.1187(3) 0.0440(16) Uani 1 1 d . . . . .
F6C F 0.1887(6) 0.4733(7) 0.1171(3) 0.0404(14) Uani 1 1 d . . . . .
F7C F -0.1462(7) 0.5733(7) 0.2249(4) 0.0469(17) Uani 1 1 d . . . . .
F8C F -0.2334(9) 0.4673(7) 0.2361(5) 0.064(3) Uani 1 1 d . . . . .
F9C F -0.2831(7) 0.5854(7) 0.2985(5) 0.0510(19) Uani 1 1 d . . . . .
F10C F -0.0126(10) 0.0652(7) 0.4259(4) 0.060(2) Uani 1 1 d . . . . .
F11C F -0.1930(11) 0.1796(13) 0.4286(6) 0.094(5) Uani 1 1 d . . . . .
F12C F -0.0884(8) 0.1712(7) 0.4947(3) 0.0465(17) Uani 1 1 d . . . . .
F13C F 0.5518(8) 0.0690(11) 0.5014(4) 0.063(3) Uani 1 1 d . . . . .
F14C F 0.6682(9) -0.0536(8) 0.4449(7) 0.073(4) Uani 1 1 d . . . . .
F15C F 0.6390(8) 0.1211(8) 0.4192(4) 0.054(2) Uani 1 1 d . . . . .
F16C F 0.4639(7) -0.1727(6) 0.3422(4) 0.0465(17) Uani 1 1 d . . . . .
F17C F 0.4368(7) -0.0565(7) 0.2547(4) 0.0473(17) Uani 1 1 d . . . . .
F18C F 0.2917(7) -0.0587(7) 0.3193(5) 0.0480(18) Uani 1 1 d . . . . .
F19C F 0.247(2) 0.1796(13) 0.6003(8) 0.049(4) Uani 0.5 1 d . U P B 1
F20C F 0.239(3) 0.319(3) 0.6340(14) 0.048(6) Uani 0.5 1 d . U P B 1
F21C F 0.0941(18) 0.284(2) 0.6469(9) 0.064(5) Uani 0.5 1 d . U P B 1
F193 F 0.1787(18) 0.2034(14) 0.6114(7) 0.042(3) Uani 0.5 1 d . U P B 2
F203 F 0.267(2) 0.299(2) 0.6223(12) 0.033(4) Uani 0.5 1 d . U P B 2
F213 F 0.0846(14) 0.3471(16) 0.6564(6) 0.039(3) Uani 0.5 1 d . U P B 2
F22C F -0.0772(7) 0.7134(7) 0.5370(3) 0.0480(19) Uani 1 1 d . . . . .
F23C F 0.0020(7) 0.7420(6) 0.4431(4) 0.0444(15) Uani 1 1 d . . . . .
F24C F -0.1419(6) 0.7025(7) 0.4577(4) 0.0436(15) Uani 1 1 d . . . . .
B1D B 0.6726(8) 0.8358(8) 0.8769(4) 0.0218(14) Uani 1 1 d . . . . .
C1D C 0.7295(7) 0.9132(7) 0.8272(4) 0.0224(13) Uani 1 1 d . . . . .
C2D C 0.7327(7) 0.9215(7) 0.7619(4) 0.0228(13) Uani 1 1 d . . . . .
H2D H 0.696469 0.886060 0.747288 0.027 Uiso 1 1 calc R U . . .
C3D C 0.7868(8) 0.9795(7) 0.7181(4) 0.0246(13) Uani 1 1 d . . . . .
C4D C 0.8453(8) 1.0284(7) 0.7375(4) 0.0266(14) Uani 1 1 d . . . . .
H4D H 0.883456 1.067232 0.707729 0.032 Uiso 1 1 calc R U . . .
C5D C 0.8463(8) 1.0190(8) 0.8015(4) 0.0263(14) Uani 1 1 d . . . . .
C6D C 0.7891(8) 0.9631(7) 0.8456(4) 0.0249(14) Uani 1 1 d . . . . .
H6D H 0.790623 0.958888 0.889129 0.030 Uiso 1 1 calc R U . . .
C7D C 0.9128(9) 1.0665(9) 0.8241(5) 0.0338(18) Uani 1 1 d . . . . .
C8D C 0.7813(9) 0.9885(9) 0.6493(4) 0.0312(17) Uani 1 1 d . . . . .
C9D C 0.7727(7) 0.7059(7) 0.8756(4) 0.0218(12) Uani 1 1 d . . . . .
C10D C 0.8700(7) 0.6638(7) 0.9086(4) 0.0238(13) Uani 1 1 d . . . . .
H10D H 0.872840 0.709219 0.934658 0.029 Uiso 1 1 calc R U . . .
C11D C 0.9615(7) 0.5582(7) 0.9042(4) 0.0239(13) Uani 1 1 d . . . . .
C12D C 0.9615(8) 0.4880(7) 0.8663(4) 0.0258(14) Uani 1 1 d . . . . .
H12D H 1.023767 0.415466 0.863470 0.031 Uiso 1 1 calc R U . . .
C13D C 0.8672(8) 0.5285(7) 0.8329(4) 0.0247(13) Uani 1 1 d . . . . .
C14D C 0.7748(8) 0.6343(7) 0.8379(4) 0.0238(13) Uani 1 1 d . . . . .
H14H H 0.711122 0.658702 0.814913 0.029 Uiso 1 1 calc R U . . .
C15D C 1.0626(9) 0.5186(9) 0.9404(5) 0.0319(17) Uani 1 1 d . . . . .
C16D C 0.8639(9) 0.4602(8) 0.7890(5) 0.0295(16) Uani 1 1 d . . . . .
C17D C 0.5501(8) 0.8573(8) 0.8557(4) 0.0208(15) Uani 1 1 d . . . . .
C18D C 0.4991(7) 0.7826(7) 0.8792(4) 0.0238(13) Uani 1 1 d . . . . .
H18D H 0.540760 0.712814 0.904838 0.029 Uiso 1 1 calc R U . . .
C19D C 0.3895(7) 0.8066(7) 0.8663(4) 0.0233(13) Uani 1 1 d . . . . .
C20D C 0.3246(7) 0.9070(7) 0.8291(4) 0.0244(13) Uani 1 1 d . . . . .
H20D H 0.250274 0.923098 0.820200 0.029 Uiso 1 1 calc R U . . .
C21D C 0.3725(7) 0.9833(7) 0.8054(4) 0.0247(13) Uani 1 1 d . . . . .
C22D C 0.4818(8) 0.9596(7) 0.8185(4) 0.0245(15) Uani 1 1 d . . . . .
H22D H 0.511225 1.014179 0.801948 0.029 Uiso 1 1 calc R U . . .
C23D C 0.3108(9) 1.0915(8) 0.7625(5) 0.0316(17) Uani 1 1 d . . . . .
C24D C 0.3423(8) 0.7212(8) 0.8938(5) 0.0295(16) Uani 1 1 d . . . . .
C25D C 0.6359(8) 0.8660(8) 0.9482(5) 0.0214(16) Uani 1 1 d . . . . .
C26D C 0.6432(9) 0.7812(8) 1.0011(4) 0.0260(15) Uani 1 1 d . . . . .
H26D H 0.679555 0.704239 0.995327 0.031 Uiso 1 1 calc R U . . .
C27D C 0.5991(8) 0.8062(8) 1.0613(4) 0.0267(14) Uani 1 1 d . . . . .
C28D C 0.5464(8) 0.9177(8) 1.0723(4) 0.0274(15) Uani 1 1 d . . . . .
H28D H 0.517360 0.934761 1.113546 0.033 Uiso 1 1 calc R U . . .
C29D C 0.5378(7) 1.0030(7) 1.0209(4) 0.0251(14) Uani 1 1 d . . . . .
C30D C 0.5815(7) 0.9777(7) 0.9604(4) 0.0236(13) Uani 1 1 d . . . . .
H30H H 0.574179 1.038074 0.926289 0.028 Uiso 1 1 calc R U . . .
C31D C 0.6044(12) 0.7124(10) 1.1150(4) 0.038(2) Uani 1 1 d . . . . .
C32D C 0.4788(8) 1.1243(8) 1.0304(5) 0.0310(16) Uani 1 1 d . . . . .
F1D F 0.8559(10) 1.1193(11) 0.8728(4) 0.070(3) Uani 1 1 d . . . . .
F2D F 1.0115(10) 0.9861(9) 0.8435(9) 0.099(5) Uani 1 1 d . . . . .
F3D F 0.9390(10) 1.1398(10) 0.7812(4) 0.062(3) Uani 1 1 d . . . . .
F4D F 0.8357(13) 1.0453(13) 0.6127(4) 0.081(4) Uani 1 1 d . . . . .
F5D F 0.8201(9) 0.8882(7) 0.6326(4) 0.055(2) Uani 1 1 d . . . . .
F6D F 0.6724(8) 1.0428(9) 0.6351(4) 0.060(3) Uani 1 1 d . . . . .
F7D F 1.0299(7) 0.5230(9) 1.0019(4) 0.056(2) Uani 1 1 d . . . . .
F8D F 1.1173(8) 0.5849(9) 0.9218(5) 0.062(3) Uani 1 1 d . . . . .
F9D F 1.1387(8) 0.4130(8) 0.9373(6) 0.063(3) Uani 1 1 d . . . . .
F10D F 0.9551(7) 0.3606(6) 0.7890(4) 0.0490(18) Uani 1 1 d . . . . .
F11D F 0.8610(8) 0.5145(7) 0.7293(3) 0.0462(17) Uani 1 1 d . . . . .
F12D F 0.7691(7) 0.4426(8) 0.8014(4) 0.0489(19) Uani 1 1 d . . . . .
F13D F 0.3646(9) 1.0901(7) 0.7044(3) 0.061(3) Uani 1 1 d . . . . .
F14D F 0.2022(7) 1.1131(6) 0.7589(4) 0.0485(18) Uani 1 1 d . . . . .
F15D F 0.3055(7) 1.1822(5) 0.7807(4) 0.0413(15) Uani 1 1 d . . . . .
F16D F 0.4113(7) 0.6198(6) 0.8760(4) 0.0446(16) Uani 1 1 d . . . . .
F17D F 0.2379(7) 0.7532(7) 0.8772(4) 0.051(2) Uani 1 1 d . . . . .
F18D F 0.3336(7) 0.7013(7) 0.9565(3) 0.0392(14) Uani 1 1 d . . . . .
F19D F 0.6958(10) 0.6149(7) 1.1074(4) 0.065(3) Uani 1 1 d . . . . .
F20D F 0.6047(10) 0.7356(7) 1.1702(3) 0.057(2) Uani 1 1 d . . . . .
F21D F 0.5132(11) 0.6893(10) 1.1207(5) 0.069(3) Uani 1 1 d . . . . .
F22D F 0.4677(8) 1.1345(6) 1.0908(4) 0.0501(19) Uani 1 1 d . . . . .
F23D F 0.5343(7) 1.1849(6) 0.9972(4) 0.0422(15) Uani 1 1 d . . . . .
F24D F 0.3722(6) 1.1777(6) 1.0127(5) 0.0466(17) Uani 1 1 d . . . . .

loop_
_atom_site_aniso_label
_atom_site_aniso_U_11
_atom_site_aniso_U_22
_atom_site_aniso_U_33
_atom_site_aniso_U_23
_atom_site_aniso_U_13
_atom_site_aniso_U_12
Ir1A 0.01965(14) 0.01994(13) 0.01757(12) -0.00346(9) -0.00260(10) -0.00638(11)
C1A 0.031(4) 0.023(3) 0.030(4) -0.006(3) -0.003(3) -0.006(3)
C2A 0.040(5) 0.023(4) 0.043(5) -0.003(3) 0.003(4) -0.011(4)
C3A 0.031(4) 0.031(4) 0.041(5) -0.004(4) -0.016(4) -0.001(3)
C4A 0.038(5) 0.029(4) 0.036(5) -0.014(3) 0.001(4) -0.007(4)
C5A 0.030(4) 0.037(4) 0.028(4) -0.009(3) -0.006(3) -0.013(3)
C6A 0.023(3) 0.026(3) 0.024(3) -0.009(3) 0.001(3) -0.010(3)
C7A 0.028(4) 0.034(4) 0.031(4) -0.011(3) 0.004(3) -0.014(3)
C8A 0.027(4) 0.041(5) 0.048(6) -0.017(4) 0.002(4) -0.011(4)
C9A 0.039(5) 0.040(5) 0.031(4) -0.009(4) 0.007(4) -0.016(4)
C10A 0.027(4) 0.026(3) 0.021(3) -0.005(2) 0.005(3) -0.014(3)
C11A 0.032(4) 0.024(4) 0.046(5) -0.008(3) 0.008(4) -0.010(3)
C12A 0.027(4) 0.023(3) 0.030(4) -0.005(3) 0.003(3) -0.008(3)
C13A 0.030(4) 0.031(4) 0.035(5) 0.007(3) -0.008(4) -0.010(4)
C14A 0.042(6) 0.034(5) 0.056(7) 0.011(5) -0.014(5) -0.005(4)
C15A 0.055(7) 0.049(6) 0.033(5) 0.001(4) -0.016(5) -0.019(6)
C16A 0.022(3) 0.024(3) 0.020(3) -0.001(2) 0.002(2) -0.010(3)
C17A 0.026(4) 0.027(3) 0.028(4) -0.003(3) -0.004(3) -0.010(3)
C18A 0.034(4) 0.030(4) 0.033(4) -0.003(3) -0.003(3) -0.016(3)
C19A 0.045(5) 0.031(4) 0.030(4) 0.002(3) -0.006(4) -0.018(4)
C20A 0.039(5) 0.032(4) 0.026(4) 0.004(3) -0.007(3) -0.015(4)
C21A 0.030(4) 0.025(3) 0.023(3) 0.000(3) -0.008(3) -0.009(3)
C22A 0.024(4) 0.029(4) 0.020(3) -0.003(3) -0.003(3) -0.008(3)
C23A 0.039(5) 0.043(5) 0.030(4) 0.000(4) -0.014(4) -0.017(4)
C24A 0.023(3) 0.032(4) 0.023(3) -0.005(3) 0.000(3) -0.015(3)
C25A 0.023(4) 0.038(4) 0.035(4) -0.009(4) -0.006(3) -0.011(3)
C26A 0.031(4) 0.053(6) 0.036(5) -0.011(4) -0.001(4) -0.023(4)
C27A 0.042(6) 0.055(6) 0.044(5) -0.015(5) 0.002(4) -0.034(5)
C28A 0.047(6) 0.038(5) 0.045(6) -0.013(4) 0.000(4) -0.024(5)
C29A 0.038(5) 0.033(4) 0.032(4) -0.012(3) 0.001(3) -0.018(4)
C30A 0.039(3) 0.040(3) 0.037(3) -0.0077(16) -0.0042(16) -0.0148(17)
C31A 0.030(4) 0.027(4) 0.031(4) -0.008(3) 0.001(3) -0.005(3)
C32A 0.025(4) 0.034(4) 0.038(5) -0.004(4) 0.008(3) -0.009(3)
N1A 0.026(3) 0.027(3) 0.024(3) -0.007(2) 0.000(2) -0.010(3)
N2A 0.023(3) 0.024(3) 0.024(3) -0.005(2) 0.000(2) -0.010(2)
N3A 0.022(3) 0.026(3) 0.018(2) -0.004(2) -0.004(2) -0.008(2)
P1A 0.0222(8) 0.0217(8) 0.0213(8) -0.0049(6) -0.0033(6) -0.0070(7)
P2A 0.0222(9) 0.0258(9) 0.0219(8) -0.0057(7) 0.0007(7) -0.0057(7)
O1A 0.032(3) 0.026(3) 0.033(3) -0.004(2) 0.009(3) -0.015(2)
Ir1B 0.02019(15) 0.02285(15) 0.02072(14) -0.00592(11) -0.00181(11) -0.00833(12)
C1B 0.030(4) 0.031(4) 0.029(4) -0.004(3) 0.000(3) -0.015(3)
C2B 0.044(6) 0.050(6) 0.029(4) -0.001(4) -0.004(4) -0.026(5)
C3B 0.045(6) 0.027(4) 0.056(7) -0.002(4) 0.004(5) -0.019(4)
C4B 0.038(5) 0.044(5) 0.046(6) -0.005(4) -0.002(4) -0.026(5)
C5B 0.030(4) 0.038(4) 0.028(4) -0.009(3) -0.005(3) -0.014(4)
C6B 0.027(4) 0.029(4) 0.036(4) -0.013(3) 0.003(3) -0.011(3)
C7B 0.028(4) 0.038(5) 0.057(7) -0.026(5) 0.009(4) -0.013(4)
C8B 0.043(6) 0.062(8) 0.061(8) -0.035(7) 0.020(6) -0.030(6)
C9B 0.026(5) 0.040(6) 0.083(10) -0.025(6) 0.000(5) -0.005(4)
C10B 0.026(4) 0.027(4) 0.039(4) -0.011(3) 0.000(3) -0.011(3)
C11B 0.042(6) 0.024(4) 0.061(7) -0.010(4) 0.005(5) -0.014(4)
C12B 0.032(5) 0.025(4) 0.038(5) -0.006(3) -0.003(4) -0.010(3)
C13B 0.042(6) 0.031(4) 0.036(5) 0.003(4) -0.010(4) -0.016(4)
C14B 0.069(9) 0.043(6) 0.041(6) 0.008(5) -0.010(6) -0.024(6)
C15B 0.065(9) 0.053(7) 0.051(7) 0.012(6) -0.031(7) -0.030(7)
C16B 0.024(3) 0.028(3) 0.018(3) -0.006(2) -0.001(2) -0.011(3)
C17B 0.027(4) 0.027(3) 0.027(3) -0.007(3) -0.001(3) -0.010(3)
C18B 0.030(4) 0.027(4) 0.037(4) -0.009(3) -0.004(3) -0.006(3)
C19B 0.037(5) 0.031(4) 0.042(5) -0.006(4) -0.011(4) -0.003(4)
C20B 0.038(5) 0.036(5) 0.032(4) -0.002(4) -0.013(4) -0.008(4)
C21B 0.030(4) 0.030(4) 0.023(3) -0.004(3) -0.007(3) -0.010(3)
C22B 0.026(4) 0.040(5) 0.025(4) -0.009(3) -0.005(3) -0.010(4)
C23B 0.042(6) 0.062(7) 0.025(4) -0.012(4) -0.011(4) -0.014(5)
N3B 0.023(2) 0.0246(18) 0.0226(17) -0.0048(11) -0.0020(11) -0.0106(11)
C24B 0.028(4) 0.029(4) 0.028(4) -0.0052(18) -0.0034(17) -0.012(2)
C25B 0.031(4) 0.030(4) 0.031(4) -0.0058(18) -0.0037(17) -0.014(2)
C26B 0.037(4) 0.036(4) 0.037(4) -0.0068(18) -0.0040(17) -0.016(2)
C27B 0.039(4) 0.038(4) 0.039(4) -0.0072(18) -0.0037(17) -0.016(2)
C28B 0.038(4) 0.038(4) 0.038(4) -0.0068(18) -0.0037(17) -0.016(2)
C29B 0.032(4) 0.032(4) 0.031(4) -0.0058(18) -0.0035(17) -0.014(2)
N3B' 0.023(2) 0.0246(18) 0.0226(17) -0.0048(11) -0.0020(11) -0.0106(11)
C24' 0.026(4) 0.025(4) 0.025(4) -0.0050(17) -0.0033(17) -0.011(2)
C25' 0.032(4) 0.031(4) 0.031(4) -0.0061(18) -0.0037(17) -0.014(2)
C26' 0.037(4) 0.036(4) 0.036(4) -0.0067(18) -0.0040(17) -0.016(2)
C27' 0.038(4) 0.037(4) 0.037(4) -0.0069(18) -0.0036(17) -0.016(2)
C28' 0.033(4) 0.032(4) 0.032(4) -0.0059(18) -0.0031(17) -0.014(2)
C29' 0.030(4) 0.030(4) 0.030(4) -0.0057(18) -0.0032(17) -0.013(2)
C30B 0.032(5) 0.043(6) 0.066(8) -0.015(5) 0.005(5) -0.019(4)
C31B 0.029(5) 0.078(9) 0.047(6) -0.009(6) -0.008(5) -0.025(6)
C32B 0.031(5) 0.043(5) 0.040(5) -0.015(4) 0.014(4) -0.015(4)
N1B 0.022(3) 0.028(3) 0.034(4) -0.012(3) 0.000(3) -0.010(3)
N2B 0.024(3) 0.024(3) 0.028(3) -0.005(2) 0.000(2) -0.011(2)
P1B 0.0221(8) 0.0244(8) 0.0216(8) -0.0063(7) -0.0011(6) -0.0098(7)
P2B 0.0216(9) 0.0342(11) 0.0305(10) -0.0084(8) 0.0005(8) -0.0130(8)
O1B 0.034(4) 0.024(3) 0.061(5) -0.012(3) 0.004(3) -0.008(3)
B1C 0.023(4) 0.022(3) 0.024(4) -0.002(3) -0.008(3) -0.008(3)
C1C 0.019(3) 0.023(3) 0.025(3) -0.004(2) -0.004(2) -0.008(2)
C2C 0.025(3) 0.025(3) 0.024(3) -0.006(3) -0.003(3) -0.011(3)
C3C 0.025(3) 0.023(3) 0.027(3) -0.007(3) -0.001(3) -0.010(3)
C4C 0.025(3) 0.024(3) 0.026(3) -0.004(3) -0.002(3) -0.009(3)
C5C 0.024(3) 0.024(3) 0.024(3) -0.005(3) -0.003(3) -0.008(3)
C6C 0.025(3) 0.024(3) 0.026(3) -0.004(3) -0.005(3) -0.011(3)
C7C 0.034(4) 0.031(4) 0.033(4) -0.008(3) -0.003(3) -0.018(3)
C8C 0.031(4) 0.027(4) 0.025(4) -0.004(3) -0.003(3) -0.010(3)
C9C 0.026(4) 0.025(3) 0.023(3) -0.003(3) -0.006(3) -0.011(3)
C10C 0.024(4) 0.025(4) 0.028(4) -0.002(3) -0.007(3) -0.009(3)
C11C 0.025(3) 0.026(3) 0.031(4) -0.006(3) -0.009(3) -0.008(3)
C12C 0.025(4) 0.032(4) 0.030(4) -0.007(3) -0.006(3) -0.011(3)
C13C 0.027(4) 0.029(4) 0.026(3) -0.004(3) -0.005(3) -0.013(3)
C14C 0.023(4) 0.028(4) 0.024(3) -0.003(3) -0.005(3) -0.010(3)
C15C 0.032(4) 0.028(4) 0.044(5) -0.003(3) -0.016(4) -0.011(3)
C16C 0.035(5) 0.043(5) 0.034(4) -0.001(4) -0.006(4) -0.023(4)
C17C 0.025(3) 0.023(3) 0.028(3) -0.001(3) -0.006(3) -0.010(3)
C18C 0.026(4) 0.026(3) 0.027(3) -0.004(3) -0.005(3) -0.012(3)
C19C 0.028(4) 0.024(3) 0.032(4) -0.003(3) -0.007(3) -0.010(3)
C20C 0.027(4) 0.023(3) 0.031(4) 0.000(3) -0.006(3) -0.009(3)
C21C 0.026(4) 0.025(3) 0.032(4) 0.000(3) -0.009(3) -0.010(3)
C22C 0.026(4) 0.023(3) 0.033(4) -0.001(3) -0.008(3) -0.010(3)
C23C 0.035(5) 0.030(4) 0.043(5) -0.011(4) -0.005(4) -0.012(4)
C24C 0.027(4) 0.027(4) 0.041(5) 0.002(3) -0.014(4) -0.011(3)
C25C 0.024(3) 0.029(4) 0.023(3) -0.002(3) -0.006(3) -0.012(3)
C26C 0.023(4) 0.031(4) 0.021(3) -0.003(3) -0.004(3) -0.011(3)
C27C 0.025(4) 0.036(4) 0.023(3) -0.006(3) -0.003(3) -0.014(3)
C28C 0.036(4) 0.045(5) 0.018(3) -0.003(3) -0.004(3) -0.023(4)
C29C 0.039(5) 0.040(5) 0.022(3) 0.004(3) -0.010(3) -0.025(4)
C30C 0.032(5) 0.033(4) 0.024(4) 0.001(3) -0.009(3) -0.018(4)
C31C 0.026(4) 0.043(5) 0.027(4) -0.013(3) -0.004(3) -0.009(4)
C32C 0.050(6) 0.050(6) 0.028(4) 0.006(4) -0.015(4) -0.033(5)
F1C 0.032(3) 0.052(4) 0.084(6) -0.026(4) -0.009(4) -0.020(3)
F2C 0.066(5) 0.048(4) 0.037(3) -0.019(3) 0.007(3) -0.037(4)
F3C 0.069(5) 0.036(3) 0.043(4) -0.003(3) -0.009(3) -0.033(3)
F4C 0.061(4) 0.043(3) 0.024(3) -0.003(2) 0.000(3) -0.029(3)
F5C 0.052(4) 0.034(3) 0.034(3) -0.014(2) -0.005(3) -0.004(3)
F6C 0.041(3) 0.054(4) 0.030(3) -0.009(3) -0.009(2) -0.021(3)
F7C 0.041(4) 0.045(4) 0.046(4) 0.012(3) -0.021(3) -0.015(3)
F8C 0.083(6) 0.035(3) 0.083(6) 0.006(4) -0.064(6) -0.021(4)
F9C 0.031(3) 0.035(3) 0.068(5) 0.000(3) -0.008(3) -0.002(3)
F10C 0.100(8) 0.041(4) 0.047(4) -0.011(3) 0.008(4) -0.041(5)
F11C 0.074(7) 0.122(10) 0.105(9) 0.067(8) -0.059(7) -0.079(8)
F12C 0.061(5) 0.048(4) 0.030(3) -0.002(3) 0.001(3) -0.028(4)
F13C 0.051(5) 0.108(8) 0.036(4) 0.005(4) -0.015(3) -0.042(5)
F14C 0.053(5) 0.039(4) 0.124(10) -0.019(5) -0.056(6) 0.003(4)
F15C 0.052(4) 0.058(5) 0.065(5) 0.020(4) -0.026(4) -0.041(4)
F16C 0.051(4) 0.027(3) 0.064(5) -0.009(3) -0.018(4) -0.013(3)
F17C 0.051(4) 0.050(4) 0.041(4) -0.018(3) -0.008(3) -0.016(3)
F18C 0.036(3) 0.043(4) 0.076(6) -0.023(4) -0.006(3) -0.020(3)
F19C 0.071(10) 0.027(6) 0.036(7) 0.004(5) -0.019(7) -0.010(7)
F20C 0.069(15) 0.046(11) 0.045(11) 0.008(8) -0.034(10) -0.035(11)
F21C 0.054(9) 0.074(11) 0.036(7) 0.017(8) -0.003(6) -0.019(9)
F193 0.071(9) 0.034(6) 0.034(6) 0.008(5) -0.020(7) -0.033(7)
F203 0.031(7) 0.032(8) 0.031(8) 0.003(6) -0.014(5) -0.010(5)
F213 0.044(7) 0.057(8) 0.018(5) 0.005(5) -0.005(4) -0.026(6)
F22C 0.041(4) 0.057(4) 0.033(3) -0.023(3) -0.006(3) -0.002(3)
F23C 0.045(4) 0.033(3) 0.050(4) -0.010(3) 0.000(3) -0.014(3)
F24C 0.031(3) 0.050(4) 0.046(4) -0.012(3) -0.015(3) -0.009(3)
B1D 0.023(3) 0.021(3) 0.020(3) -0.002(3) -0.006(3) -0.008(3)
C1D 0.022(3) 0.021(3) 0.023(3) -0.004(2) -0.006(2) -0.007(2)
C2D 0.024(3) 0.025(3) 0.021(3) -0.004(2) -0.003(2) -0.011(3)
C3D 0.025(3) 0.026(3) 0.022(3) -0.004(3) -0.002(3) -0.011(3)
C4D 0.028(4) 0.027(3) 0.025(3) -0.004(3) -0.002(3) -0.012(3)
C5D 0.025(3) 0.028(3) 0.028(4) -0.007(3) -0.004(3) -0.012(3)
C6D 0.027(4) 0.026(3) 0.023(3) -0.003(3) -0.005(3) -0.011(3)
C7D 0.036(5) 0.040(5) 0.035(4) -0.008(4) -0.004(4) -0.023(4)
C8D 0.037(5) 0.036(4) 0.022(3) -0.005(3) -0.001(3) -0.017(4)
C9D 0.023(3) 0.023(3) 0.020(3) -0.002(2) -0.004(2) -0.010(3)
C10D 0.023(3) 0.026(3) 0.022(3) -0.004(2) -0.005(3) -0.010(3)
C11D 0.021(3) 0.027(3) 0.023(3) -0.003(3) -0.004(2) -0.009(3)
C12D 0.024(3) 0.025(3) 0.024(3) -0.005(3) 0.000(3) -0.008(3)
C13D 0.027(4) 0.024(3) 0.023(3) -0.005(3) -0.001(3) -0.011(3)
C14D 0.026(3) 0.024(3) 0.021(3) -0.003(2) -0.004(3) -0.010(3)
C15D 0.026(4) 0.034(4) 0.033(4) 0.000(3) -0.008(3) -0.012(3)
C16D 0.032(4) 0.030(4) 0.030(4) -0.009(3) 0.000(3) -0.015(3)
C17D 0.023(4) 0.023(3) 0.016(3) -0.003(3) -0.003(3) -0.010(3)
C18D 0.025(3) 0.022(3) 0.023(3) -0.002(2) -0.004(3) -0.009(3)
C19D 0.022(3) 0.025(3) 0.022(3) -0.004(2) -0.003(2) -0.009(3)
C20D 0.022(3) 0.025(3) 0.024(3) -0.005(3) -0.005(3) -0.007(3)
C21D 0.025(3) 0.024(3) 0.022(3) -0.002(2) -0.007(3) -0.006(3)
C22D 0.026(4) 0.023(3) 0.024(3) -0.002(3) -0.007(3) -0.010(3)
C23D 0.034(4) 0.025(4) 0.030(4) 0.001(3) -0.011(3) -0.007(3)
C24D 0.026(4) 0.031(4) 0.032(4) -0.004(3) -0.004(3) -0.013(3)
C25D 0.021(4) 0.020(3) 0.022(3) -0.004(3) -0.006(3) -0.007(3)
C26D 0.032(4) 0.023(3) 0.022(3) -0.002(3) -0.007(3) -0.011(3)
C27D 0.031(4) 0.027(3) 0.020(3) -0.004(3) -0.001(3) -0.011(3)
C28D 0.028(4) 0.031(4) 0.023(3) -0.008(3) -0.002(3) -0.011(3)
C29D 0.023(3) 0.024(3) 0.028(3) -0.008(3) -0.004(3) -0.008(3)
C30D 0.021(3) 0.024(3) 0.024(3) -0.005(3) -0.004(2) -0.007(3)
C31D 0.056(7) 0.036(5) 0.019(3) -0.003(3) 0.001(4) -0.020(5)
C32D 0.028(4) 0.030(4) 0.033(4) -0.011(3) 0.001(3) -0.010(3)
F1D 0.090(7) 0.121(9) 0.049(4) -0.048(5) 0.025(4) -0.084(7)
F2D 0.069(7) 0.056(6) 0.194(15) -0.009(7) -0.082(9) -0.024(5)
F3D 0.100(8) 0.089(7) 0.041(4) -0.013(4) 0.005(4) -0.080(7)
F4D 0.136(10) 0.139(11) 0.023(3) 0.000(4) 0.000(4) -0.116(10)
F5D 0.078(6) 0.045(4) 0.032(3) -0.017(3) -0.008(3) -0.012(4)
F6D 0.049(5) 0.077(6) 0.033(3) -0.013(4) -0.018(3) -0.003(4)
F7D 0.038(4) 0.085(6) 0.036(4) -0.004(4) -0.016(3) -0.018(4)
F8D 0.054(5) 0.076(6) 0.071(6) 0.021(5) -0.033(4) -0.046(5)
F9D 0.041(4) 0.045(4) 0.094(7) -0.023(4) -0.037(5) 0.006(3)
F10D 0.050(4) 0.033(3) 0.060(5) -0.022(3) -0.018(3) -0.003(3)
F11D 0.069(5) 0.045(4) 0.028(3) -0.011(3) -0.007(3) -0.024(4)
F12D 0.047(4) 0.062(5) 0.057(4) -0.030(4) 0.008(3) -0.036(4)
F13D 0.069(6) 0.046(4) 0.026(3) 0.007(3) -0.004(3) 0.005(4)
F14D 0.040(4) 0.037(3) 0.066(5) 0.010(3) -0.032(4) -0.013(3)
F15D 0.046(4) 0.023(2) 0.052(4) 0.002(2) -0.019(3) -0.011(2)
F16D 0.055(4) 0.034(3) 0.049(4) -0.013(3) 0.011(3) -0.026(3)
F17D 0.040(4) 0.054(4) 0.067(5) 0.014(4) -0.024(4) -0.031(3)
F18D 0.042(4) 0.045(4) 0.028(3) 0.000(2) 0.002(2) -0.023(3)
F19D 0.095(7) 0.034(3) 0.031(3) 0.004(3) 0.005(4) -0.007(4)
F20D 0.097(7) 0.050(4) 0.020(3) -0.003(3) -0.009(3) -0.029(5)
F21D 0.096(8) 0.084(7) 0.048(5) 0.010(5) -0.003(5) -0.067(7)
F22D 0.074(6) 0.036(3) 0.037(3) -0.017(3) -0.001(3) -0.018(3)
F23D 0.041(4) 0.029(3) 0.057(4) -0.011(3) 0.003(3) -0.017(3)
F24D 0.027(3) 0.035(3) 0.072(5) -0.015(3) -0.008(3) -0.004(2)

loop_
_atom_type_symbol
_atom_type_description
_atom_type_scat_dispersion_real
_atom_type_scat_dispersion_imag
_atom_type_scat_source
C C 0.0033 0.0016 'International Tables Vol C Tables 4.2.6.8 and 6.1.1.4'
H H 0.0000 0.0000 'International Tables Vol C Tables 4.2.6.8 and 6.1.1.4'
B B 0.0013 0.0007 'International Tables Vol C Tables 4.2.6.8 and 6.1.1.4'
N N 0.0061 0.0033 'International Tables Vol C Tables 4.2.6.8 and 6.1.1.4'
O O 0.0106 0.0060 'International Tables Vol C Tables 4.2.6.8 and 6.1.1.4'
F F 0.0171 0.0103 'International Tables Vol C Tables 4.2.6.8 and 6.1.1.4'
P P 0.1023 0.0942 'International Tables Vol C Tables 4.2.6.8 and 6.1.1.4'
Ir Ir -1.4442 7.9887 'International Tables Vol C Tables 4.2.6.8 and 6.1.1.4'

loop_
_geom_angle_atom_site_label_1
_geom_angle_atom_site_label_2
_geom_angle_atom_site_label_3
_geom_angle
C16A Ir1A N2A 175.0(3)
C16A Ir1A N3A 78.3(3)
N2A Ir1A N3A 97.1(3)
C16A Ir1A P1A 91.6(2)
N2A Ir1A P1A 87.4(2)
N3A Ir1A P1A 101.20(19)
C16A Ir1A P2A 83.6(2)
N2A Ir1A P2A 98.6(2)
N3A Ir1A P2A 91.84(19)
P1A Ir1A P2A 164.91(8)
C2A C1A C4A 108.5(8)
C2A C1A C3A 109.6(9)
C4A C1A C3A 109.5(9)
C2A C1A P1A 112.8(7)
C4A C1A P1A 109.2(7)
C3A C1A P1A 107.2(7)
N1A C6A C10A 109.4(7)
N1A C6A C7A 112.0(7)
C10A C6A C7A 113.4(7)
C8A C7A C9A 110.6(8)
C8A C7A C6A 110.3(8)
C9A C7A C6A 112.9(8)
N2A C10A O1A 117.2(8)
N2A C10A C6A 124.8(7)
O1A C10A C6A 117.9(7)
O1A C11A C12A 104.3(7)
N2A C12A C13A 111.4(8)
N2A C12A C11A 102.0(8)
C13A C12A C11A 114.8(9)
C15A C13A C12A 112.6(10)
C15A C13A C14A 111.3(10)
C12A C13A C14A 110.6(10)
C17A C16A C21A 117.3(7)
C17A C16A Ir1A 127.5(6)
C21A C16A Ir1A 115.2(6)
C18A C17A C16A 121.3(8)
C17A C18A C19A 120.5(9)
C20A C19A C18A 119.6(9)
C19A C20A C21A 120.5(9)
C20A C21A C16A 120.8(9)
C20A C21A C22A 122.9(8)
C16A C21A C22A 116.3(7)
N3A C22A C21A 116.1(7)
N3A C22A C23A 123.0(9)
C21A C22A C23A 120.9(8)
C25A C24A C29A 118.8(9)
C25A C24A N3A 120.4(8)
C29A C24A N3A 120.6(8)
C24A C25A C26A 119.8(10)
C27A C26A C25A 120.3(10)
C28A C27A C26A 119.6(10)
C29A C28A C27A 120.0(11)
C28A C29A C24A 121.5(10)
C6A N1A P1A 119.9(6)
C10A N2A C12A 107.2(7)
C10A N2A Ir1A 125.5(6)
C12A N2A Ir1A 127.2(6)
C22A N3A C24A 122.1(7)
C22A N3A Ir1A 113.9(6)
C24A N3A Ir1A 124.0(5)
N1A P1A C5A 102.5(4)
N1A P1A C1A 101.5(4)
C5A P1A C1A 102.6(5)
N1A P1A Ir1A 110.9(3)
C5A P1A Ir1A 111.6(3)
C1A P1A Ir1A 125.1(3)
C30A P2A C32A 103.3(6)
C30A P2A C31A 99.6(5)
C32A P2A C31A 99.1(5)
C30A P2A Ir1A 114.5(4)
C32A P2A Ir1A 113.4(4)
C31A P2A Ir1A 124.0(3)
C10A O1A C11A 105.9(7)
C16B Ir1B N3B' 77.3(4)
C16B Ir1B N2B 176.2(3)
N3B' Ir1B N2B 99.2(4)
C16B Ir1B N3B 78.9(4)
N2B Ir1B N3B 97.7(4)
C16B Ir1B P1B 92.7(2)
N3B' Ir1B P1B 97.9(5)
N2B Ir1B P1B 86.4(2)
N3B Ir1B P1B 102.2(5)
C16B Ir1B P2B 82.2(2)
N3B' Ir1B P2B 94.8(5)
N2B Ir1B P2B 99.6(2)
N3B Ir1B P2B 90.8(5)
P1B Ir1B P2B 164.90(8)
C2B C1B C4B 109.6(9)
C2B C1B C3B 110.0(10)
C4B C1B C3B 108.7(9)
C2B C1B P1B 107.4(7)
C4B C1B P1B 109.5(7)
C3B C1B P1B 111.7(7)
N1B C6B C10B 109.3(8)
N1B C6B C7B 111.0(8)
C10B C6B C7B 114.3(9)
C9B C7B C8B 111.2(11)
C9B C7B C6B 112.8(10)
C8B C7B C6B 109.7(10)
N2B C10B O1B 117.3(9)
N2B C10B C6B 124.7(8)
O1B C10B C6B 117.9(8)
O1B C11B C12B 104.2(8)
N2B C12B C11B 101.6(9)
N2B C12B C13B 110.0(8)
C11B C12B C13B 115.2(10)
C15B C13B C12B 113.6(11)
C15B C13B C14B 111.1(11)
C12B C13B C14B 110.5(10)
C17B C16B C21B 116.3(8)
C17B C16B Ir1B 128.4(6)
C21B C16B Ir1B 115.3(6)
C18B C17B C16B 122.0(8)
C17B C18B C19B 120.3(9)
C20B C19B C18B 119.2(10)
C19B C20B C21B 120.7(9)
C20B C21B C16B 121.5(9)
C20B C21B C22B 121.9(8)
C16B C21B C22B 116.7(8)
N3B' C22B C21B 113.6(9)
N3B C22B C21B 117.1(10)
N3B' C22B C23B 126.0(11)
N3B C22B C23B 122.2(11)
C21B C22B C23B 120.3(9)
C22B N3B C24B 127.1(15)
C22B N3B Ir1B 112.1(8)
C24B N3B Ir1B 120.5(13)
C25B C24B N3B 121.8(13)
C25B C24B C29B 119.8(13)
N3B C24B C29B 118.5(14)
C24B C25B C26B 121.2(16)
C27B C26B C25B 119.8(18)
C28B C27B C26B 120.2(15)
C27B C28B C29B 121.3(16)
C28B C29B C24B 117.6(17)
C22B N3B' C24' 114.5(15)
C22B N3B' Ir1B 116.1(9)
C24' N3B' Ir1B 128.9(12)
C25' C24' N3B' 120.8(13)
C25' C24' C29' 119.7(13)
N3B' C24' C29' 118.6(14)
C24' C25' C26' 121.6(17)
C27' C26' C25' 119.6(18)
C28' C27' C26' 120.1(15)
C27' C28' C29' 121.6(16)
C28' C29' C24' 117.4(17)
C6B N1B P1B 120.5(6)
C10B N2B C12B 107.2(8)
C10B N2B Ir1B 126.7(7)
C12B N2B Ir1B 126.0(6)
N1B P1B C5B 101.7(4)
N1B P1B C1B 102.1(4)
C5B P1B C1B 102.5(5)
N1B P1B Ir1B 111.5(3)
C5B P1B Ir1B 111.6(3)
C1B P1B Ir1B 124.7(3)
C31B P2B C32B 102.6(7)
C31B P2B C30B 99.3(7)
C32B P2B C30B 99.5(6)
C31B P2B Ir1B 115.0(5)
C32B P2B Ir1B 113.6(4)
C30B P2B Ir1B 123.6(4)
C10B O1B C11B 106.3(8)
C1C B1C C25C 111.4(7)
C1C B1C C9C 113.2(7)
C25C B1C C9C 101.9(7)
C1C B1C C17C 106.6(7)
C25C B1C C17C 113.0(7)
C9C B1C C17C 111.0(7)
C6C C1C C2C 115.3(8)
C6C C1C B1C 121.2(7)
C2C C1C B1C 123.4(7)
C3C C2C C1C 122.1(8)
C2C C3C C4C 121.3(8)
C2C C3C C7C 120.1(8)
C4C C3C C7C 118.6(8)
C5C C4C C3C 118.0(8)
C4C C5C C6C 120.7(8)
C4C C5C C8C 120.6(8)
C6C C5C C8C 118.6(8)
C5C C6C C1C 122.5(8)
F2C C7C F1C 107.4(9)
F2C C7C F3C 106.2(8)
F1C C7C F3C 106.0(9)
F2C C7C C3C 112.5(8)
F1C C7C C3C 112.7(8)
F3C C7C C3C 111.7(8)
F4C C8C F6C 106.8(8)
F4C C8C F5C 106.9(8)
F6C C8C F5C 106.0(8)
F4C C8C C5C 112.5(8)
F6C C8C C5C 112.4(8)
F5C C8C C5C 111.8(8)
C10C C9C C14C 116.4(8)
C10C C9C B1C 124.6(8)
C14C C9C B1C 118.6(7)
C9C C10C C11C 121.4(9)
C12C C11C C10C 121.7(8)
C12C C11C C15C 117.8(8)
C10C C11C C15C 120.5(9)
C11C C12C C13C 117.8(8)
C12C C13C C14C 120.6(8)
C12C C13C C16C 120.5(8)
C14C C13C C16C 118.8(8)
C9C C14C C13C 122.2(8)
F7C C15C F9C 106.8(9)
F7C C15C F8C 107.0(10)
F9C C15C F8C 105.3(10)
F7C C15C C11C 113.6(9)
F9C C15C C11C 112.3(9)
F8C C15C C11C 111.4(8)
F11C C16C F12C 107.7(11)
F11C C16C F10C 107.6(12)
F12C C16C F10C 103.3(9)
F11C C16C C13C 113.4(9)
F12C C16C C13C 112.1(9)
F10C C16C C13C 112.1(9)
C18C C17C C22C 115.2(8)
C18C C17C B1C 122.9(7)
C22C C17C B1C 121.8(8)
C19C C18C C17C 122.4(8)
C18C C19C C20C 121.4(9)
C18C C19C C23C 119.6(8)
C20C C19C C23C 119.0(8)
C21C C20C C19C 117.2(8)
C22C C21C C20C 121.4(8)
C22C C21C C24C 118.7(9)
C20C C21C C24C 119.9(8)
C21C C22C C17C 122.3(8)
F17C C23C F16C 106.8(9)
F17C C23C F18C 106.4(9)
F16C C23C F18C 106.6(9)
F17C C23C C19C 112.4(9)
F16C C23C C19C 112.6(9)
F18C C23C C19C 111.7(9)
F15C C24C F14C 109.1(10)
F15C C24C F13C 103.7(10)
F14C C24C F13C 105.4(10)
F15C C24C C21C 112.6(8)
F14C C24C C21C 113.3(9)
F13C C24C C21C 112.1(9)
C26C C25C C30C 115.9(9)
C26C C25C B1C 119.5(7)
C30C C25C B1C 124.1(8)
C27C C26C C25C 122.4(8)
C28C C27C C26C 120.8(9)
C28C C27C C31C 120.9(8)
C26C C27C C31C 118.3(8)
C27C C28C C29C 117.5(9)
C30C C29C C28C 122.0(8)
C30C C29C C32C 119.5(10)
C28C C29C C32C 118.5(9)
C29C C30C C25C 121.4(10)
F22C C31C F24C 106.7(8)
F22C C31C F23C 106.8(9)
F24C C31C F23C 105.3(9)
F22C C31C C27C 113.2(9)
F24C C31C C27C 112.4(9)
F23C C31C C27C 111.9(8)
F21C C32C F20C 111(2)
F193 C32C F203 114.6(17)
F193 C32C F213 105.2(14)
F203 C32C F213 103.4(14)
F21C C32C F19C 99.4(17)
F20C C32C F19C 100.5(17)
F193 C32C C29C 113.2(11)
F21C C32C C29C 117.6(13)
F20C C32C C29C 114.6(16)
F203 C32C C29C 110.7(14)
F213 C32C C29C 108.9(11)
F19C C32C C29C 111.6(11)
C25D B1D C9D 111.7(7)
C25D B1D C1D 114.7(7)
C9D B1D C1D 103.6(6)
C25D B1D C17D 102.9(7)
C9D B1D C17D 113.3(7)
C1D B1D C17D 111.1(7)
C6D C1D C2D 115.7(8)
C6D C1D B1D 123.4(7)
C2D C1D B1D 120.5(7)
C3D C2D C1D 122.6(8)
C2D C3D C4D 120.5(8)
C2D C3D C8D 118.9(8)
C4D C3D C8D 120.5(8)
C5D C4D C3D 118.2(8)
C4D C5D C6D 121.2(8)
C4D C5D C7D 119.6(8)
C6D C5D C7D 119.1(8)
C5D C6D C1D 121.7(8)
F3D C7D F2D 106.1(12)
F3D C7D F1D 106.1(10)
F2D C7D F1D 105.8(12)
F3D C7D C5D 114.0(9)
F2D C7D C5D 111.9(9)
F1D C7D C5D 112.4(9)
F4D C8D F5D 109.6(10)
F4D C8D F6D 105.9(11)
F5D C8D F6D 104.2(10)
F4D C8D C3D 113.1(9)
F5D C8D C3D 112.3(8)
F6D C8D C3D 111.3(8)
C14D C9D C10D 115.6(7)
C14D C9D B1D 123.7(7)
C10D C9D B1D 120.4(7)
C11D C10D C9D 122.3(8)
C10D C11D C12D 121.1(8)
C10D C11D C15D 119.5(8)
C12D C11D C15D 119.4(8)
C13D C12D C11D 117.5(8)
C12D C13D C14D 121.2(8)
C12D C13D C16D 120.4(8)
C14D C13D C16D 118.3(8)
C13D C14D C9D 122.3(8)
F9D C15D F8D 108.3(10)
F9D C15D F7D 105.7(10)
F8D C15D F7D 104.9(10)
F9D C15D C11D 113.8(9)
F8D C15D C11D 111.8(8)
F7D C15D C11D 111.8(8)
F10D C16D F12D 108.3(9)
F10D C16D F11D 106.2(8)
F12D C16D F11D 104.6(9)
F10D C16D C13D 113.0(8)
F12D C16D C13D 112.7(8)
F11D C16D C13D 111.4(8)
C18D C17D C22D 115.0(9)
C18D C17D B1D 122.7(8)
C22D C17D B1D 121.9(8)
C19D C18D C17D 122.6(8)
C20D C19D C18D 121.3(8)
C20D C19D C24D 120.1(8)
C18D C19D C24D 118.6(7)
C19D C20D C21D 117.5(8)
C20D C21D C22D 121.2(7)
C20D C21D C23D 121.1(8)
C22D C21D C23D 117.6(8)
C21D C22D C17D 122.3(9)
F13D C23D F14D 107.7(9)
F13D C23D F15D 105.7(9)
F14D C23D F15D 106.1(8)
F13D C23D C21D 111.3(8)
F14D C23D C21D 113.0(9)
F15D C23D C21D 112.6(8)
F17D C24D F16D 107.1(9)
F17D C24D F18D 107.1(8)
F16D C24D F18D 105.4(8)
F17D C24D C19D 112.8(8)
F16D C24D C19D 111.9(8)
F18D C24D C19D 112.0(8)
C30D C25D C26D 115.5(8)
C30D C25D B1D 122.8(8)
C26D C25D B1D 121.1(8)
C27D C26D C25D 122.4(8)
C26D C27D C28D 121.0(8)
C26D C27D C31D 119.6(8)
C28D C27D C31D 119.4(8)
C29D C28D C27D 117.8(8)
C28D C29D C30D 121.1(8)
C28D C29D C32D 119.5(8)
C30D C29D C32D 119.4(8)
C29D C30D C25D 122.2(8)
F20D C31D F19D 107.8(10)
F20D C31D F21D 106.1(10)
F19D C31D F21D 104.7(11)
F20D C31D C27D 113.5(9)
F19D C31D C27D 112.7(9)
F21D C31D C27D 111.5(10)
F23D C32D F24D 105.8(9)
F23D C32D F22D 107.1(9)
F24D C32D F22D 106.2(9)
F23D C32D C29D 112.7(8)
F24D C32D C29D 112.2(8)
F22D C32D C29D 112.4(8)

loop_
_geom_bond_atom_site_label_1
_geom_bond_atom_site_label_2
_geom_bond_distance
Ir1A C16A 2.025(8)
Ir1A N2A 2.177(7)
Ir1A N3A 2.187(7)
Ir1A P1A 2.322(2)
Ir1A P2A 2.332(2)
C1A C2A 1.535(15)
C1A C4A 1.539(14)
C1A C3A 1.540(15)
C1A P1A 1.873(9)
C5A P1A 1.811(9)
C6A N1A 1.463(11)
C6A C10A 1.507(12)
C6A C7A 1.544(13)
C7A C8A 1.530(15)
C7A C9A 1.537(15)
C10A N2A 1.290(10)
C10A O1A 1.347(10)
C11A O1A 1.452(12)
C11A C12A 1.538(14)
C12A N2A 1.486(12)
C12A C13A 1.526(15)
C13A C15A 1.521(18)
C13A C14A 1.537(16)
C16A C17A 1.407(12)
C16A C21A 1.416(12)
C17A C18A 1.392(13)
C18A C19A 1.395(15)
C19A C20A 1.378(16)
C20A C21A 1.406(13)
C21A C22A 1.455(14)
C22A N3A 1.311(11)
C22A C23A 1.509(13)
C24A C25A 1.392(13)
C24A C29A 1.405(13)
C24A N3A 1.424(11)
C25A C26A 1.400(14)
C26A C27A 1.393(18)
C27A C28A 1.391(18)
C28A C29A 1.366(15)
C30A P2A 1.814(12)
C31A P2A 1.822(10)
C32A P2A 1.819(11)
N1A P1A 1.703(8)
Ir1B C16B 2.018(8)
Ir1B N3B' 2.173(15)
Ir1B N2B 2.192(7)
Ir1B N3B 2.220(16)
Ir1B P1B 2.322(2)
Ir1B P2B 2.336(2)
C1B C2B 1.526(15)
C1B C4B 1.539(15)
C1B C3B 1.540(15)
C1B P1B 1.875(10)
C5B P1B 1.818(9)
C6B N1B 1.468(12)
C6B C10B 1.503(14)
C6B C7B 1.544(14)
C7B C9B 1.52(2)
C7B C8B 1.53(2)
C10B N2B 1.270(12)
C10B O1B 1.346(12)
C11B O1B 1.457(15)
C11B C12B 1.527(15)
C12B N2B 1.516(13)
C12B C13B 1.528(16)
C13B C15B 1.527(19)
C13B C14B 1.539(17)
C16B C17B 1.402(12)
C16B C21B 1.418(11)
C17B C18B 1.392(13)
C18B C19B 1.400(16)
C19B C20B 1.374(16)
C20B C21B 1.401(14)
C21B C22B 1.455(13)
C22B N3B' 1.297(14)
C22B N3B 1.322(14)
C22B C23B 1.504(13)
N3B C24B 1.427(13)
C24B C25B 1.37(2)
C24B C29B 1.431(19)
C25B C26B 1.385(18)
C26B C27B 1.38(3)
C27B C28B 1.37(3)
C28B C29B 1.40(2)
N3B' C24' 1.428(13)
C24' C25' 1.37(2)
C24' C29' 1.432(19)
C25' C26' 1.385(18)
C26' C27' 1.38(3)
C27' C28' 1.37(3)
C28' C29' 1.40(2)
C30B P2B 1.824(13)
C31B P2B 1.816(13)
C32B P2B 1.822(11)
N1B P1B 1.692(8)
B1C C1C 1.632(13)
B1C C25C 1.639(13)
B1C C9C 1.640(13)
B1C C17C 1.640(13)
C1C C6C 1.405(12)
C1C C2C 1.417(12)
C2C C3C 1.388(12)
C3C C4C 1.393(12)
C3C C7C 1.504(12)
C4C C5C 1.388(12)
C5C C6C 1.399(12)
C5C C8C 1.500(13)
C7C F2C 1.332(12)
C7C F1C 1.333(13)
C7C F3C 1.344(12)
C8C F4C 1.333(11)
C8C F6C 1.341(12)
C8C F5C 1.344(11)
C9C C10C 1.397(13)
C9C C14C 1.399(12)
C10C C11C 1.398(13)
C11C C12C 1.385(14)
C11C C15C 1.502(13)
C12C C13C 1.388(12)
C13C C14C 1.400(12)
C13C C16C 1.496(14)
C15C F7C 1.329(14)
C15C F9C 1.336(14)
C15C F8C 1.351(12)
C16C F11C 1.318(13)
C16C F12C 1.339(13)
C16C F10C 1.348(15)
C17C C18C 1.410(12)
C17C C22C 1.419(12)
C18C C19C 1.392(12)
C19C C20C 1.400(13)
C19C C23C 1.501(14)
C20C C21C 1.398(13)
C21C C22C 1.389(12)
C21C C24C 1.497(13)
C23C F17C 1.338(14)
C23C F16C 1.340(13)
C23C F18C 1.344(13)
C24C F15C 1.321(12)
C24C F14C 1.323(13)
C24C F13C 1.344(15)
C25C C26C 1.404(13)
C25C C30C 1.408(13)
C26C C27C 1.393(13)
C27C C28C 1.389(13)
C27C C31C 1.500(15)
C28C C29C 1.393(16)
C29C C30C 1.386(15)
C29C C32C 1.498(13)
C31C F22C 1.336(11)
C31C F24C 1.342(12)
C31C F23C 1.347(14)
C32C F193 1.219(18)
C32C F21C 1.26(2)
C32C F20C 1.30(3)
C32C F203 1.35(3)
C32C F213 1.44(2)
C32C F19C 1.46(2)
B1D C25D 1.637(13)
B1D C9D 1.639(12)
B1D C1D 1.641(13)
B1D C17D 1.644(14)
C1D C6D 1.404(11)
C1D C2D 1.408(11)
C2D C3D 1.388(12)
C3D C4D 1.393(12)
C3D C8D 1.503(13)
C4D C5D 1.385(12)
C5D C6D 1.400(12)
C5D C7D 1.504(13)
C7D F3D 1.315(13)
C7D F2D 1.323(15)
C7D F1D 1.328(14)
C8D F4D 1.315(13)
C8D F5D 1.322(13)
C8D F6D 1.338(13)
C9D C14D 1.401(11)
C9D C10D 1.412(11)
C10D C11D 1.388(12)
C11D C12D 1.402(12)
C11D C15D 1.502(13)
C12D C13D 1.387(13)
C13D C14D 1.397(12)
C13D C16D 1.502(12)
C15D F9D 1.320(13)
C15D F8D 1.335(13)
C15D F7D 1.341(13)
C16D F10D 1.326(12)
C16D F12D 1.338(12)
C16D F11D 1.344(12)
C17D C18D 1.403(13)
C17D C22D 1.414(12)
C18D C19D 1.396(12)
C19D C20D 1.387(11)
C19D C24D 1.502(13)
C20D C21D 1.392(13)
C21D C22D 1.396(12)
C21D C23D 1.498(12)
C23D F13D 1.332(13)
C23D F14D 1.335(13)
C23D F15D 1.342(12)
C24D F17D 1.336(11)
C24D F16D 1.347(12)
C24D F18D 1.335(12)
C25D C30D 1.405(12)
C25D C26D 1.410(13)
C26D C27D 1.390(12)
C27D C28D 1.394(13)
C27D C31D 1.498(13)
C28D C29D 1.390(13)
C29D C30D 1.396(12)
C29D C32D 1.500(13)
C31D F20D 1.325(12)
C31D F19D 1.331(15)
C31D F21D 1.347(17)
C32D F23D 1.336(12)
C32D F24D 1.339(12)
C32D F22D 1.339(12)

loop_
_geom_torsion_atom_site_label_1
_geom_torsion_atom_site_label_2
_geom_torsion_atom_site_label_3
_geom_torsion_atom_site_label_4
_geom_torsion
N1A C6A C7A C8A -72.4(10)
C10A C6A C7A C8A 163.2(8)
N1A C6A C7A C9A 51.9(11)
C10A C6A C7A C9A -72.6(10)
N1A C6A C10A N2A 54.2(11)
C7A C6A C10A N2A 180.0(8)
N1A C6A C10A O1A -121.7(9)
C7A C6A C10A O1A 4.1(11)
O1A C11A C12A N2A 18.1(11)
O1A C11A C12A C13A -102.6(10)
N2A C12A C13A C15A -59.3(11)
C11A C12A C13A C15A 56.1(12)
N2A C12A C13A C14A 175.5(9)
C11A C12A C13A C14A -69.1(12)
C21A C16A C17A C18A -1.2(13)
Ir1A C16A C17A C18A 178.9(7)
C16A C17A C18A C19A 0.5(15)
C17A C18A C19A C20A 0.2(16)
C18A C19A C20A C21A -0.3(17)
C19A C20A C21A C16A -0.4(15)
C19A C20A C21A C22A -179.7(10)
C17A C16A C21A C20A 1.2(13)
Ir1A C16A C21A C20A -178.9(7)
C17A C16A C21A C22A -179.5(8)
Ir1A C16A C21A C22A 0.4(10)
C20A C21A C22A N3A 175.4(9)
C16A C21A C22A N3A -3.9(12)
C20A C21A C22A C23A -7.2(15)
C16A C21A C22A C23A 173.5(9)
C29A C24A C25A C26A 0.2(14)
N3A C24A C25A C26A 174.5(9)
C24A C25A C26A C27A -0.3(16)
C25A C26A C27A C28A 1.0(18)
C26A C27A C28A C29A -1.6(18)
C27A C28A C29A C24A 1.5(17)
C25A C24A C29A C28A -0.8(15)
N3A C24A C29A C28A -175.1(9)
C10A C6A N1A P1A -69.7(8)
C7A C6A N1A P1A 163.7(6)
O1A C10A N2A C12A 6.6(11)
C6A C10A N2A C12A -169.3(8)
O1A C10A N2A Ir1A -176.5(6)
C6A C10A N2A Ir1A 7.6(12)
C13A C12A N2A C10A 107.8(9)
C11A C12A N2A C10A -15.2(10)
C13A C12A N2A Ir1A -69.0(10)
C11A C12A N2A Ir1A 167.9(7)
C21A C22A N3A C24A -176.5(8)
C23A C22A N3A C24A 6.1(14)
C21A C22A N3A Ir1A 5.2(10)
C23A C22A N3A Ir1A -172.2(8)
C25A C24A N3A C22A 58.3(12)
C29A C24A N3A C22A -127.6(9)
C25A C24A N3A Ir1A -123.6(8)
C29A C24A N3A Ir1A 50.5(10)
C6A N1A P1A C5A 144.7(7)
C6A N1A P1A C1A -109.4(7)
C6A N1A P1A Ir1A 25.5(7)
C2A C1A P1A N1A -172.6(8)
C4A C1A P1A N1A -51.8(8)
C3A C1A P1A N1A 66.7(8)
C2A C1A P1A C5A -66.8(8)
C4A C1A P1A C5A 53.9(8)
C3A C1A P1A C5A 172.4(7)
C2A C1A P1A Ir1A 61.4(9)
C4A C1A P1A Ir1A -177.9(6)
C3A C1A P1A Ir1A -59.4(8)
N2A C10A O1A C11A 5.9(12)
C6A C10A O1A C11A -177.9(8)
C12A C11A O1A C10A -15.1(11)
N1B C6B C7B C9B 51.5(13)
C10B C6B C7B C9B -72.8(12)
N1B C6B C7B C8B -73.1(12)
C10B C6B C7B C8B 162.6(10)
N1B C6B C10B N2B 53.8(13)
C7B C6B C10B N2B 179.0(10)
N1B C6B C10B O1B -122.5(10)
C7B C6B C10B O1B 2.7(14)
O1B C11B C12B N2B 17.5(12)
O1B C11B C12B C13B -101.4(12)
N2B C12B C13B C15B -60.5(12)
C11B C12B C13B C15B 53.6(13)
N2B C12B C13B C14B 173.8(10)
C11B C12B C13B C14B -72.0(14)
C21B C16B C17B C18B -0.5(14)
Ir1B C16B C17B C18B 179.2(8)
C16B C17B C18B C19B -0.2(16)
C17B C18B C19B C20B 0.7(18)
C18B C19B C20B C21B -0.4(19)
C19B C20B C21B C16B -0.4(18)
C19B C20B C21B C22B 179.9(11)
C17B C16B C21B C20B 0.8(14)
Ir1B C16B C21B C20B -178.9(8)
C17B C16B C21B C22B -179.5(9)
Ir1B C16B C21B C22B 0.8(11)
C20B C21B C22B N3B' 171.1(14)
C16B C21B C22B N3B' -8.6(16)
C20B C21B C22B N3B 179.0(14)
C16B C21B C22B N3B -0.8(17)
C20B C21B C22B C23B -7.1(17)
C16B C21B C22B C23B 173.2(10)
C21B C22B N3B C24B -173.4(16)
C23B C22B N3B C24B 13(3)
C21B C22B N3B Ir1B 0.3(17)
C23B C22B N3B Ir1B -173.5(10)
C22B N3B C24B C25B -131(2)
Ir1B N3B C24B C25B 56(3)
C22B N3B C24B C29B 48(3)
Ir1B N3B C24B C29B -125(2)
N3B C24B C25B C26B -177(2)
C29B C24B C25B C26B 4(4)
C24B C25B C26B C27B -3(4)
C25B C26B C27B C28B 2(4)
C26B C27B C28B C29B -2(4)
C27B C28B C29B C24B 3(4)
C25B C24B C29B C28B -4(4)
N3B C24B C29B C28B 177(2)
C21B C22B N3B' C24' -176.3(12)
C23B C22B N3B' C24' 2(2)
C21B C22B N3B' Ir1B 11.9(17)
C23B C22B N3B' Ir1B -170.0(10)
C22B N3B' C24' C25' -126(2)
Ir1B N3B' C24' C25' 45(3)
C22B N3B' C24' C29' 65(3)
Ir1B N3B' C24' C29' -124.7(19)
N3B' C24' C25' C26' -171(2)
C29' C24' C25' C26' -2(4)
C24' C25' C26' C27' 3(4)
C25' C26' C27' C28' -3(4)
C26' C27' C28' C29' 3(4)
C27' C28' C29' C24' -2(3)
C25' C24' C29' C28' 2(3)
N3B' C24' C29' C28' 171(2)
C10B C6B N1B P1B -68.5(10)
C7B C6B N1B P1B 164.4(8)
O1B C10B N2B C12B 6.1(12)
C6B C10B N2B C12B -170.2(9)
O1B C10B N2B Ir1B -176.8(7)
C6B C10B N2B Ir1B 6.9(14)
C11B C12B N2B C10B -14.7(11)
C13B C12B N2B C10B 107.8(10)
C11B C12B N2B Ir1B 168.2(7)
C13B C12B N2B Ir1B -69.3(11)
C6B N1B P1B C5B 143.7(8)
C6B N1B P1B C1B -110.7(8)
C6B N1B P1B Ir1B 24.6(8)
C2B C1B P1B N1B 68.3(8)
C4B C1B P1B N1B -50.7(8)
C3B C1B P1B N1B -171.1(8)
C2B C1B P1B C5B 173.4(8)
C4B C1B P1B C5B 54.4(8)
C3B C1B P1B C5B -66.0(9)
C2B C1B P1B Ir1B -58.9(8)
C4B C1B P1B Ir1B -177.9(6)
C3B C1B P1B Ir1B 61.7(9)
N2B C10B O1B C11B 6.0(14)
C6B C10B O1B C11B -177.4(10)
C12B C11B O1B C10B -15.0(13)
C25C B1C C1C C6C -162.0(7)
C9C B1C C1C C6C -48.0(10)
C17C B1C C1C C6C 74.4(9)
C25C B1C C1C C2C 21.4(11)
C9C B1C C1C C2C 135.5(8)
C17C B1C C1C C2C -102.2(9)
C6C C1C C2C C3C 2.4(12)
B1C C1C C2C C3C 179.2(8)
C1C C2C C3C C4C -2.3(13)
C1C C2C C3C C7C -179.8(8)
C2C C3C C4C C5C 0.5(13)
C7C C3C C4C C5C 178.0(8)
C3C C4C C5C C6C 1.0(13)
C3C C4C C5C C8C -178.6(8)
C4C C5C C6C C1C -0.7(13)
C8C C5C C6C C1C 178.9(8)
C2C C1C C6C C5C -1.0(12)
B1C C1C C6C C5C -177.8(8)
C2C C3C C7C F2C -26.8(13)
C4C C3C C7C F2C 155.6(9)
C2C C3C C7C F1C 94.8(11)
C4C C3C C7C F1C -82.8(11)
C2C C3C C7C F3C -146.1(9)
C4C C3C C7C F3C 36.3(12)
C4C C5C C8C F4C -8.0(12)
C6C C5C C8C F4C 172.5(8)
C4C C5C C8C F6C -128.6(9)
C6C C5C C8C F6C 51.8(11)
C4C C5C C8C F5C 112.2(10)
C6C C5C C8C F5C -67.3(11)
C1C B1C C9C C10C -19.4(12)
C25C B1C C9C C10C 100.2(10)
C17C B1C C9C C10C -139.2(9)
C1C B1C C9C C14C 168.0(8)
C25C B1C C9C C14C -72.4(9)
C17C B1C C9C C14C 48.2(11)
C14C C9C C10C C11C 0.6(14)
B1C C9C C10C C11C -172.2(9)
C9C C10C C11C C12C 0.4(15)
C9C C10C C11C C15C 178.7(9)
C10C C11C C12C C13C -1.0(14)
C15C C11C C12C C13C -179.3(9)
C11C C12C C13C C14C 0.5(14)
C11C C12C C13C C16C -179.7(9)
C10C C9C C14C C13C -1.0(14)
B1C C9C C14C C13C 172.2(8)
C12C C13C C14C C9C 0.5(14)
C16C C13C C14C C9C -179.3(9)
C12C C11C C15C F7C -169.4(9)
C10C C11C C15C F7C 12.3(14)
C12C C11C C15C F9C 69.4(11)
C10C C11C C15C F9C -109.0(11)
C12C C11C C15C F8C -48.4(14)
C10C C11C C15C F8C 133.2(11)
C12C C13C C16C F11C 0.6(16)
C14C C13C C16C F11C -179.6(12)
C12C C13C C16C F12C -121.7(10)
C14C C13C C16C F12C 58.1(13)
C12C C13C C16C F10C 122.7(10)
C14C C13C C16C F10C -57.5(13)
C1C B1C C17C C18C -98.5(9)
C25C B1C C17C C18C 138.8(9)
C9C B1C C17C C18C 25.1(11)
C1C B1C C17C C22C 78.6(10)
C25C B1C C17C C22C -44.0(11)
C9C B1C C17C C22C -157.7(8)
C22C C17C C18C C19C 1.8(13)
B1C C17C C18C C19C 179.1(9)
C17C C18C C19C C20C -0.7(15)
C17C C18C C19C C23C -179.4(9)
C18C C19C C20C C21C -0.1(14)
C23C C19C C20C C21C 178.5(9)
C19C C20C C21C C22C -0.1(14)
C19C C20C C21C C24C 177.8(9)
C20C C21C C22C C17C 1.3(15)
C24C C21C C22C C17C -176.6(9)
C18C C17C C22C C21C -2.1(13)
B1C C17C C22C C21C -179.4(9)
C18C C19C C23C F17C 83.5(12)
C20C C19C C23C F17C -95.2(11)
C18C C19C C23C F16C -155.9(10)
C20C C19C C23C F16C 25.4(14)
C18C C19C C23C F18C -36.0(14)
C20C C19C C23C F18C 145.3(10)
C22C C21C C24C F15C -58.7(14)
C20C C21C C24C F15C 123.3(11)
C22C C21C C24C F14C 176.9(11)
C20C C21C C24C F14C -1.1(15)
C22C C21C C24C F13C 57.7(13)
C20C C21C C24C F13C -120.2(11)
C1C B1C C25C C26C 48.9(10)
C9C B1C C25C C26C -72.0(9)
C17C B1C C25C C26C 168.8(8)
C1C B1C C25C C30C -139.2(9)
C9C B1C C25C C30C 99.9(10)
C17C B1C C25C C30C -19.3(12)
C30C C25C C26C C27C 0.5(13)
B1C C25C C26C C27C 173.0(8)
C25C C26C C27C C28C -0.8(14)
C25C C26C C27C C31C -179.7(9)
C26C C27C C28C C29C 0.9(14)
C31C C27C C28C C29C 179.7(9)
C27C C28C C29C C30C -0.8(15)
C27C C28C C29C C32C 177.8(9)
C28C C29C C30C C25C 0.5(15)
C32C C29C C30C C25C -178.0(9)
C26C C25C C30C C29C -0.4(14)
B1C C25C C30C C29C -172.5(9)
C28C C27C C31C F22C 5.5(14)
C26C C27C C31C F22C -175.6(9)
C28C C27C C31C F24C -115.5(10)
C26C C27C C31C F24C 63.4(12)
C28C C27C C31C F23C 126.3(10)
C26C C27C C31C F23C -54.8(11)
C30C C29C C32C F193 -40.6(18)
C28C C29C C32C F193 140.8(15)
C30C C29C C32C F21C -118(2)
C28C C29C C32C F21C 63(2)
C30C C29C C32C F20C 108.8(19)
C28C C29C C32C F20C -70(2)
C30C C29C C32C F203 89.7(16)
C28C C29C C32C F203 -88.9(16)
C30C C29C C32C F213 -157.3(11)
C28C C29C C32C F213 24.2(14)
C30C C29C C32C F19C -4.6(17)
C28C C29C C32C F19C 176.9(13)
C25D B1D C1D C6D 27.2(11)
C9D B1D C1D C6D -94.8(9)
C17D B1D C1D C6D 143.3(8)
C25D B1D C1D C2D -160.6(8)
C9D B1D C1D C2D 77.4(9)
C17D B1D C1D C2D -44.5(10)
C6D C1D C2D C3D -2.7(12)
B1D C1D C2D C3D -175.5(8)
C1D C2D C3D C4D 2.8(13)
C1D C2D C3D C8D -177.2(8)
C2D C3D C4D C5D -1.0(13)
C8D C3D C4D C5D 179.1(8)
C3D C4D C5D C6D -0.8(13)
C3D C4D C5D C7D 177.4(9)
C4D C5D C6D C1D 0.7(14)
C7D C5D C6D C1D -177.4(9)
C2D C1D C6D C5D 1.0(12)
B1D C1D C6D C5D 173.5(8)
C4D C5D C7D F3D 17.5(15)
C6D C5D C7D F3D -164.3(10)
C4D C5D C7D F2D -102.8(14)
C6D C5D C7D F2D 75.4(14)
C4D C5D C7D F1D 138.4(11)
C6D C5D C7D F1D -43.4(14)
C2D C3D C8D F4D 180.0(11)
C4D C3D C8D F4D -0.1(15)
C2D C3D C8D F5D -55.4(13)
C4D C3D C8D F5D 124.5(10)
C2D C3D C8D F6D 60.9(12)
C4D C3D C8D F6D -119.2(11)
C25D B1D C9D C14D 140.4(8)
C1D B1D C9D C14D -95.6(9)
C17D B1D C9D C14D 24.8(11)
C25D B1D C9D C10D -46.4(11)
C1D B1D C9D C10D 77.6(9)
C17D B1D C9D C10D -162.0(7)
C14D C9D C10D C11D -0.3(12)
B1D C9D C10D C11D -174.0(8)
C9D C10D C11D C12D 0.1(13)
C9D C10D C11D C15D 179.9(8)
C10D C11D C12D C13D 0.6(13)
C15D C11D C12D C13D -179.2(8)
C11D C12D C13D C14D -1.1(13)
C11D C12D C13D C16D 177.1(8)
C12D C13D C14D C9D 1.0(13)
C16D C13D C14D C9D -177.3(8)
C10D C9D C14D C13D -0.3(12)
B1D C9D C14D C13D 173.2(8)
C10D C11D C15D F9D 173.8(10)
C12D C11D C15D F9D -6.5(14)
C10D C11D C15D F8D -63.1(13)
C12D C11D C15D F8D 116.6(11)
C10D C11D C15D F7D 54.2(12)
C12D C11D C15D F7D -126.1(10)
C12D C13D C16D F10D 2.8(13)
C14D C13D C16D F10D -178.9(9)
C12D C13D C16D F12D 126.0(10)
C14D C13D C16D F12D -55.7(12)
C12D C13D C16D F11D -116.8(10)
C14D C13D C16D F11D 61.5(11)
C25D B1D C17D C18D -74.1(10)
C9D B1D C17D C18D 46.6(11)
C1D B1D C17D C18D 162.7(8)
C25D B1D C17D C22D 97.8(10)
C9D B1D C17D C22D -141.5(8)
C1D B1D C17D C22D -25.4(11)
C22D C17D C18D C19D 0.7(13)
B1D C17D C18D C19D 173.1(8)
C17D C18D C19D C20D 0.1(13)
C17D C18D C19D C24D -179.9(8)
C18D C19D C20D C21D -0.4(12)
C24D C19D C20D C21D 179.5(8)
C19D C20D C21D C22D 0.0(12)
C19D C20D C21D C23D 177.3(8)
C20D C21D C22D C17D 0.8(14)
C23D C21D C22D C17D -176.6(9)
C18D C17D C22D C21D -1.1(13)
B1D C17D C22D C21D -173.6(8)
C20D C21D C23D F13D -111.1(11)
C22D C21D C23D F13D 66.3(12)
C20D C21D C23D F14D 10.3(13)
C22D C21D C23D F14D -172.4(9)
C20D C21D C23D F15D 130.5(9)
C22D C21D C23D F15D -52.2(12)
C20D C19D C24D F17D 1.1(13)
C18D C19D C24D F17D -178.9(9)
C20D C19D C24D F16D 122.0(9)
C18D C19D C24D F16D -58.0(11)
C20D C19D C24D F18D -119.8(9)
C18D C19D C24D F18D 60.2(11)
C9D B1D C25D C30D 159.3(8)
C1D B1D C25D C30D 41.9(12)
C17D B1D C25D C30D -78.9(11)
C9D B1D C25D C26D -29.4(12)
C1D B1D C25D C26D -146.8(9)
C17D B1D C25D C26D 92.4(10)
C30D C25D C26D C27D 0.3(14)
B1D C25D C26D C27D -171.6(9)
C25D C26D C27D C28D -0.9(15)
C25D C26D C27D C31D 176.9(10)
C26D C27D C28D C29D 1.0(14)
C31D C27D C28D C29D -176.8(9)
C27D C28D C29D C30D -0.6(13)
C27D C28D C29D C32D 178.3(9)
C28D C29D C30D C25D 0.0(13)
C32D C29D C30D C25D -178.9(9)
C26D C25D C30D C29D 0.1(13)
B1D C25D C30D C29D 171.9(8)
C26D C27D C31D F20D 154.3(11)
C28D C27D C31D F20D -27.9(16)
C26D C27D C31D F19D 31.4(16)
C28D C27D C31D F19D -150.7(11)
C26D C27D C31D F21D -86.0(13)
C28D C27D C31D F21D 91.8(12)
C28D C29D C32D F23D 138.0(9)
C30D C29D C32D F23D -43.1(12)
C28D C29D C32D F24D -102.7(11)
C30D C29D C32D F24D 76.2(11)
C28D C29D C32D F22D 16.8(13)
C30D C29D C32D F22D -164.3(9)
